data_1550010
loop_
_publ_author_name
'K\"ogel, Julius F'
'Timoshkin, Alexey Y.'
'Schr\"oder, Artem'
'Lork, Enno'
'Beckmann, Jens'

_publ_section_title
;
 Al(OCArF3)<sub>3</sub> - a thermally stable Lewis superacid.
;
_journal_issue 43
_journal_name_full 'Chemical science'
_journal_page_first 8178
_journal_page_last 8183
_journal_paper_doi 10.1039/c8sc02981d
_journal_volume 9
_journal_year 2018
_chemical_formula_moiety 'C63 H15 Al F45 O4 P'
_chemical_formula_sum 'C63 H15 Al F45 O4 P'
_chemical_formula_weight 1748.70
_chemical_properties_physical Moisture-sensitive
_space_group_crystal_system monoclinic
_space_group_IT_number 14
_space_group_name_Hall '-P 2ybc'
_space_group_name_H-M_alt 'P 1 21/c 1'
_symmetry_space_group_name_Hall '-P 2ybc'
_symmetry_space_group_name_H-M 'P 1 21/c 1'
_atom_sites_solution_hydrogens geom
_atom_sites_solution_primary direct
_audit_creation_date 2018-07-27
_audit_creation_method
;
Olex2 1.2
(compiled 2018.05.29 svn.r3508 for OlexSys, GUI svn.r5506)
;
_audit_update_record
;
2018-08-24 deposited with the CCDC.
2018-10-02 downloaded from the CCDC.
;
_cell_angle_alpha 90
_cell_angle_beta 105.820(2)
_cell_angle_gamma 90
_cell_formula_units_Z 8
_cell_length_a 24.8884(12)
_cell_length_b 23.4948(12)
_cell_length_c 22.4273(10)
_cell_measurement_reflns_used 9928
_cell_measurement_temperature 100.0
_cell_measurement_theta_max 27.12
_cell_measurement_theta_min 2.33
_cell_volume 12617.6(11)
_computing_molecular_graphics 'Olex2 (Dolomanov et al., 2009)'
_computing_publication_material 'Olex2 (Dolomanov et al., 2009)'
_computing_structure_refinement 'XL (Sheldrick, 2008)'
_computing_structure_solution 'ShelXT (Sheldrick, 2015)'
_diffrn_ambient_temperature 100.0
_diffrn_detector 'Bruker PHOTON area detector'
_diffrn_detector_area_resol_mean 7.9
_diffrn_detector_type 'CMOS area detector'
_diffrn_measured_fraction_theta_full 0.998
_diffrn_measured_fraction_theta_max 0.998
_diffrn_measurement_device 'three-circle diffractometer'
_diffrn_measurement_device_type 'Bruker D8 Venture area detector'
_diffrn_measurement_method '\w and \f scans'
_diffrn_radiation_monochromator 'mirror optics'
_diffrn_radiation_probe x-ray
_diffrn_radiation_type MoK\a
_diffrn_radiation_wavelength 0.71073
_diffrn_reflns_av_R_equivalents 0.1120
_diffrn_reflns_av_unetI/netI 0.0362
_diffrn_reflns_Laue_measured_fraction_full 0.998
_diffrn_reflns_Laue_measured_fraction_max 0.998
_diffrn_reflns_limit_h_max 30
_diffrn_reflns_limit_h_min -30
_diffrn_reflns_limit_k_max 28
_diffrn_reflns_limit_k_min -28
_diffrn_reflns_limit_l_max 26
_diffrn_reflns_limit_l_min -27
_diffrn_reflns_number 411726
_diffrn_reflns_point_group_measured_fraction_full 0.998
_diffrn_reflns_point_group_measured_fraction_max 0.998
_diffrn_reflns_theta_full 25.242
_diffrn_reflns_theta_max 26.000
_diffrn_reflns_theta_min 2.169
_diffrn_source 'microfocus sealed X-ray tube'
_diffrn_source_type 'Incoatec I\ms'
_diffrn_standards_number 0
_exptl_absorpt_coefficient_mu 0.242
_exptl_absorpt_correction_T_max 0.745552
_exptl_absorpt_correction_T_min 0.613747
_exptl_absorpt_correction_type multi-scan
_exptl_absorpt_process_details
;
 TWINABS-2012/1 (Bruker,2012) was used for absorption correction.

Final HKLF 4 output contains 354332 reflections, Rint = 0.1440
 (77093 with I > 3sig(I), Rint = 0.0544)
;
_exptl_crystal_colour colourless
_exptl_crystal_colour_primary colourless
_exptl_crystal_density_diffrn 1.841
_exptl_crystal_description block
_exptl_crystal_F_000 6864
_exptl_crystal_recrystallization_method 'Re-crystallisation from solvent: Dichloromethane'
_exptl_crystal_size_max 0.25
_exptl_crystal_size_mid 0.2
_exptl_crystal_size_min 0.15
_refine_diff_density_max 1.076
_refine_diff_density_min -0.721
_refine_diff_density_rms 0.151
_refine_ls_extinction_coef 0.00045(4)
_refine_ls_extinction_expression Fc^*^=kFc[1+0.001xFc^2^\l^3^/sin(2\q)]^-1/4^
_refine_ls_extinction_method 'SHELXL-2018/3 (Sheldrick 2018)'
_refine_ls_goodness_of_fit_ref 1.128
_refine_ls_hydrogen_treatment constr
_refine_ls_matrix_type full
_refine_ls_number_parameters 2060
_refine_ls_number_reflns 24752
_refine_ls_number_restraints 0
_refine_ls_restrained_S_all 1.128
_refine_ls_R_factor_all 0.1133
_refine_ls_R_factor_gt 0.0975
_refine_ls_shift/su_max 0.001
_refine_ls_shift/su_mean 0.000
_refine_ls_structure_factor_coef Fsqd
_refine_ls_weighting_details 'w=1/[\s^2^(Fo^2^)+246.6535P] where P=(Fo^2^+2Fc^2^)/3'
_refine_ls_weighting_scheme calc
_refine_ls_wR_factor_gt 0.2325
_refine_ls_wR_factor_ref 0.2412
_reflns_Friedel_coverage 0.000
_reflns_number_gt 20129
_reflns_number_total 24752
_reflns_threshold_expression 'I > 2\s(I)'
_cod_data_source_file c8sc02981d2.cif
_cod_data_source_block koegelj160802_0ma
_cod_depositor_comments 'Adding full bibliography for 1550001--1550014.cif.'
_cod_database_code 1550010
_shelx_shelxl_version_number 2018/3
_shelx_space_group_comment
;
The symmetry employed for this shelxl refinement is uniquely defined
by the following loop, which should always be used as a source of
symmetry information in preference to the above space-group names.
They are only intended as comments.
;
_shelx_estimated_absorpt_t_max 0.965
_shelx_estimated_absorpt_t_min 0.942
_olex2_refinement_description
;
1. Fixed Uiso
 At 1.2 times of:
  All C(H,H) groups
 At 1.5 times of:
  All C(H,H,H) groups
2.a Secondary CH2 refined with riding coordinates:
 C190(H19A,H19B), C192(H19F,H19G), C195(H19K,H19L), C197(H19P,H19Q), C199(H19U,
 H19V), C201(H20D,H20E)
2.b Idealised Me refined as rotating group:
 C191(H19C,H19D,H19E), C194(H19H,H19I,H19J), C196(H19M,H19N,H19O), C198(H19R,
 H19S,H19T), C200(H20A,H20B,H20C), C202(H20F,H20G,H20H)
3. The unit cell contains Dichloromethane which has been treated as a diffuse 
 contribution to the overall scattering without specific atom positions by Squeeze/OLEX
;
_olex2_submission_special_instructions 'No special instructions were received'

loop_
_space_group_symop_operation_xyz
'x, y, z'
'-x, y+1/2, -z+1/2'
'-x, -y, -z'
'x, -y-1/2, z-1/2'

loop_
_atom_site_label
_atom_site_type_symbol
_atom_site_fract_x
_atom_site_fract_y
_atom_site_fract_z
_atom_site_U_iso_or_equiv
_atom_site_adp_type
_atom_site_occupancy
_atom_site_site_symmetry_order
_atom_site_calc_flag
_atom_site_refinement_flags_posn
P1 P 0.38511(8) 0.26769(8) 0.72468(9) 0.0155(4) Uani 1 1 d .
Al1 Al 0.45449(8) 0.38602(8) 0.73193(9) 0.0096(4) Uani 1 1 d .
F11 F 0.44426(17) 0.42434(18) 0.56979(19) 0.0189(9) Uani 1 1 d .
F12 F 0.4040(2) 0.3537(2) 0.4766(2) 0.0323(11) Uani 1 1 d .
F13 F 0.2937(2) 0.3247(2) 0.4428(2) 0.0360(12) Uani 1 1 d .
F14 F 0.22363(19) 0.3735(2) 0.5031(2) 0.0287(11) Uani 1 1 d .
F15 F 0.26106(17) 0.44964(19) 0.5908(2) 0.0228(9) Uani 1 1 d .
F21 F 0.31781(18) 0.54971(18) 0.55986(19) 0.0222(9) Uani 1 1 d .
F22 F 0.3535(2) 0.63497(19) 0.5011(2) 0.0283(11) Uani 1 1 d .
F23 F 0.4643(2) 0.6605(2) 0.5288(2) 0.0333(11) Uani 1 1 d .
F24 F 0.53866(19) 0.59636(19) 0.6149(2) 0.0293(11) Uani 1 1 d .
F25 F 0.50555(16) 0.50952(18) 0.6695(2) 0.0199(9) Uani 1 1 d .
F31 F 0.37093(18) 0.59510(18) 0.6866(2) 0.0232(9) Uani 1 1 d .
F32 F 0.3098(2) 0.6226(2) 0.7598(3) 0.0382(13) Uani 1 1 d .
F33 F 0.2535(2) 0.5425(3) 0.8067(3) 0.0482(16) Uani 1 1 d .
F34 F 0.25638(19) 0.4319(2) 0.7707(2) 0.0314(11) Uani 1 1 d .
F35 F 0.31827(17) 0.40203(18) 0.69578(19) 0.0213(9) Uani 1 1 d .
F41 F 0.35982(19) 0.3739(2) 0.82154(19) 0.0332(12) Uani 1 1 d .
F42 F 0.30567(19) 0.3270(3) 0.8936(2) 0.0371(13) Uani 1 1 d .
F43 F 0.34781(18) 0.3285(2) 1.0187(2) 0.0249(10) Uani 1 1 d .
F44 F 0.44810(18) 0.3783(2) 1.06966(18) 0.0234(10) Uani 1 1 d .
F45 F 0.50202(19) 0.4303(2) 0.99895(19) 0.0249(10) Uani 1 1 d .
F51 F 0.5133(2) 0.31435(19) 0.8771(2) 0.0282(11) Uani 1 1 d .
F52 F 0.6138(2) 0.2818(2) 0.9413(2) 0.0425(14) Uani 1 1 d .
F53 F 0.6922(2) 0.3599(3) 0.9966(2) 0.0435(15) Uani 1 1 d .
F54 F 0.6652(2) 0.4730(3) 0.9864(2) 0.0427(14) Uani 1 1 d .
F55 F 0.56487(19) 0.50681(19) 0.9270(2) 0.0276(10) Uani 1 1 d .
F61 F 0.39894(19) 0.50551(18) 0.9170(2) 0.0223(9) Uani 1 1 d .
F62 F 0.3861(2) 0.61370(19) 0.8901(2) 0.0280(10) Uani 1 1 d .
F63 F 0.4372(2) 0.66359(18) 0.8103(2) 0.0274(10) Uani 1 1 d .
F64 F 0.50501(19) 0.60038(18) 0.7596(2) 0.0239(10) Uani 1 1 d .
F65 F 0.52353(17) 0.49021(18) 0.79113(19) 0.0190(9) Uani 1 1 d .
F71 F 0.61875(18) 0.42618(19) 0.8077(2) 0.0253(10) Uani 1 1 d .
F72 F 0.6614(2) 0.5282(2) 0.7963(3) 0.0472(16) Uani 1 1 d .
F73 F 0.6622(2) 0.5691(2) 0.6833(4) 0.0570(19) Uani 1 1 d .
F74 F 0.6144(3) 0.5060(2) 0.5793(3) 0.0504(17) Uani 1 1 d .
F75 F 0.5722(2) 0.40515(19) 0.5886(2) 0.0290(11) Uani 1 1 d .
F81 F 0.45497(15) 0.32115(17) 0.62350(18) 0.0152(8) Uani 1 1 d .
F82 F 0.44189(17) 0.24642(18) 0.53424(19) 0.0211(9) Uani 1 1 d .
F83 F 0.53060(19) 0.1965(2) 0.5079(2) 0.0294(11) Uani 1 1 d .
F84 F 0.63629(17) 0.22785(18) 0.5718(2) 0.0221(9) Uani 1 1 d .
F85 F 0.65159(16) 0.30497(18) 0.66126(19) 0.0187(9) Uani 1 1 d .
F91 F 0.69228(16) 0.35571(17) 0.77040(18) 0.0160(8) Uani 1 1 d .
F92 F 0.74337(17) 0.28179(19) 0.8557(2) 0.0244(10) Uani 1 1 d .
F93 F 0.68614(19) 0.19558(19) 0.8914(2) 0.0285(11) Uani 1 1 d .
F94 F 0.57337(19) 0.18764(18) 0.8408(2) 0.0250(10) Uani 1 1 d .
F95 F 0.52082(16) 0.25980(17) 0.75493(19) 0.0171(8) Uani 1 1 d .
O1 O 0.42733(19) 0.4426(2) 0.6850(2) 0.0156(10) Uani 1 1 d .
O2 O 0.4559(2) 0.3996(2) 0.8079(2) 0.0159(10) Uani 1 1 d .
O3 O 0.51931(19) 0.3683(2) 0.7252(2) 0.0143(10) Uani 1 1 d .
O4 O 0.41021(19) 0.3251(2) 0.7153(2) 0.0146(10) Uani 1 1 d .
C1 C 0.3854(3) 0.4743(3) 0.6457(3) 0.0141(14) Uani 1 1 d .
C2 C 0.4717(3) 0.4266(3) 0.8638(3) 0.0145(14) Uani 1 1 d .
C3 C 0.5663(3) 0.3531(3) 0.7084(3) 0.0123(13) Uani 1 1 d .
C10 C 0.3551(3) 0.4365(3) 0.5885(3) 0.0128(13) Uani 1 1 d .
C11 C 0.3890(3) 0.4122(3) 0.5554(3) 0.0172(15) Uani 1 1 d .
C12 C 0.3696(3) 0.3757(3) 0.5066(3) 0.0219(16) Uani 1 1 d .
C13 C 0.3131(3) 0.3617(3) 0.4889(3) 0.0225(16) Uani 1 1 d .
C14 C 0.2782(3) 0.3866(3) 0.5196(3) 0.0214(16) Uani 1 1 d .
C15 C 0.2988(3) 0.4248(3) 0.5668(3) 0.0158(14) Uani 1 1 d .
C20 C 0.4093(3) 0.5246(3) 0.6164(3) 0.0114(13) Uani 1 1 d .
C21 C 0.3733(3) 0.5591(3) 0.5724(3) 0.0162(14) Uani 1 1 d .
C22 C 0.3903(3) 0.6032(3) 0.5415(3) 0.0206(16) Uani 1 1 d .
C23 C 0.4469(4) 0.6157(3) 0.5563(4) 0.0242(17) Uani 1 1 d .
C24 C 0.4839(3) 0.5840(3) 0.5998(3) 0.0206(16) Uani 1 1 d .
C25 C 0.4656(3) 0.5387(3) 0.6289(3) 0.0146(14) Uani 1 1 d .
C30 C 0.3470(3) 0.4962(3) 0.6848(3) 0.0153(14) Uani 1 1 d .
C31 C 0.3431(3) 0.5523(3) 0.7035(4) 0.0208(16) Uani 1 1 d .
C32 C 0.3114(3) 0.5684(4) 0.7433(4) 0.0274(18) Uani 1 1 d .
C33 C 0.2827(3) 0.5285(4) 0.7664(4) 0.030(2) Uani 1 1 d .
C34 C 0.2856(3) 0.4715(4) 0.7498(4) 0.0261(17) Uani 1 1 d .
C35 C 0.3174(3) 0.4572(3) 0.7104(3) 0.0177(15) Uani 1 1 d .
C40 C 0.4366(3) 0.4021(3) 0.9064(3) 0.0130(13) Uani 1 1 d .
C41 C 0.3846(3) 0.3762(3) 0.8824(3) 0.0198(16) Uani 1 1 d .
C42 C 0.3552(3) 0.3523(4) 0.9197(4) 0.0238(17) Uani 1 1 d .
C43 C 0.3757(3) 0.3527(3) 0.9821(3) 0.0183(15) Uani 1 1 d .
C44 C 0.4261(3) 0.3784(3) 1.0082(3) 0.0157(14) Uani 1 1 d .
C45 C 0.4549(3) 0.4033(3) 0.9703(3) 0.0124(13) Uani 1 1 d .
C50 C 0.5336(3) 0.4133(3) 0.8963(3) 0.0187(15) Uani 1 1 d .
C51 C 0.5492(3) 0.3551(3) 0.9008(3) 0.0213(16) Uani 1 1 d .
C52 C 0.6024(3) 0.3374(4) 0.9345(3) 0.0267(18) Uani 1 1 d .
C53 C 0.6413(3) 0.3764(4) 0.9632(4) 0.031(2) Uani 1 1 d .
C54 C 0.6280(3) 0.4336(4) 0.9586(3) 0.0283(19) Uani 1 1 d .
C55 C 0.5748(3) 0.4503(3) 0.9256(3) 0.0219(16) Uani 1 1 d .
C60 C 0.4606(3) 0.4916(3) 0.8530(3) 0.0120(13) Uani 1 1 d .
C61 C 0.4269(3) 0.5257(3) 0.8775(3) 0.0174(15) Uani 1 1 d .
C62 C 0.4190(3) 0.5833(3) 0.8641(3) 0.0196(15) Uani 1 1 d .
C63 C 0.4444(3) 0.6076(3) 0.8234(3) 0.0191(15) Uani 1 1 d .
C64 C 0.4791(3) 0.5764(3) 0.7982(3) 0.0170(15) Uani 1 1 d .
C65 C 0.4865(3) 0.5186(3) 0.8136(3) 0.0145(14) Uani 1 1 d .
C70 C 0.5964(3) 0.4091(3) 0.6995(4) 0.0158(14) Uani 1 1 d .
C71 C 0.6176(3) 0.4442(3) 0.7501(4) 0.0213(16) Uani 1 1 d .
C72 C 0.6401(3) 0.4970(3) 0.7453(5) 0.032(2) Uani 1 1 d .
C73 C 0.6397(4) 0.5175(3) 0.6884(5) 0.037(2) Uani 1 1 d .
C74 C 0.6170(4) 0.4856(3) 0.6361(5) 0.031(2) Uani 1 1 d .
C75 C 0.5949(3) 0.4321(3) 0.6418(4) 0.0222(16) Uani 1 1 d .
C80 C 0.5547(3) 0.3150(3) 0.6498(3) 0.0122(13) Uani 1 1 d .
C81 C 0.5023(3) 0.2991(3) 0.6142(3) 0.0129(13) Uani 1 1 d .
C82 C 0.4940(3) 0.2602(3) 0.5675(3) 0.0131(13) Uani 1 1 d .
C83 C 0.5392(3) 0.2348(3) 0.5530(3) 0.0166(15) Uani 1 1 d .
C84 C 0.5917(3) 0.2506(3) 0.5850(3) 0.0144(14) Uani 1 1 d .
C85 C 0.5988(3) 0.2898(3) 0.6318(3) 0.0134(13) Uani 1 1 d .
C90 C 0.6024(3) 0.3141(3) 0.7600(3) 0.0101(13) Uani 1 1 d .
C91 C 0.6603(3) 0.3156(3) 0.7867(3) 0.0136(14) Uani 1 1 d .
C92 C 0.6877(3) 0.2765(3) 0.8303(3) 0.0167(14) Uani 1 1 d .
C93 C 0.6597(3) 0.2328(3) 0.8482(3) 0.0187(15) Uani 1 1 d .
C94 C 0.6024(3) 0.2290(3) 0.8232(3) 0.0183(15) Uani 1 1 d .
C95 C 0.5758(3) 0.2685(3) 0.7795(3) 0.0140(14) Uani 1 1 d .
C190 C 0.4044(3) 0.2140(3) 0.6763(4) 0.0211(16) Uani 1 1 d .
H19A H 0.392499 0.226601 0.632559 0.025 Uiso 1 1 calc R
H19B H 0.445502 0.209793 0.688347 0.025 Uiso 1 1 calc R
C191 C 0.3775(3) 0.1554(3) 0.6819(4) 0.0249(17) Uani 1 1 d .
H19C H 0.392259 0.126810 0.658810 0.037 Uiso 1 1 calc GR
H19D H 0.336871 0.158130 0.664812 0.037 Uiso 1 1 calc GR
H19E H 0.386240 0.144370 0.725633 0.037 Uiso 1 1 calc GR
C192 C 0.4108(3) 0.2457(4) 0.8055(4) 0.0266(18) Uani 1 1 d .
H19F H 0.443858 0.221163 0.809426 0.032 Uiso 1 1 calc R
H19G H 0.423489 0.280163 0.830870 0.032 Uiso 1 1 calc R
C194 C 0.3706(4) 0.2146(4) 0.8327(4) 0.036(2) Uani 1 1 d .
H19H H 0.359050 0.179172 0.809642 0.054 Uiso 1 1 calc GR
H19I H 0.337753 0.238460 0.829976 0.054 Uiso 1 1 calc GR
H19J H 0.388728 0.205671 0.876214 0.054 Uiso 1 1 calc GR
C195 C 0.3109(3) 0.2713(3) 0.7026(4) 0.0223(16) Uani 1 1 d .
H19K H 0.295823 0.236145 0.716395 0.027 Uiso 1 1 calc R
H19L H 0.298989 0.303878 0.723893 0.027 Uiso 1 1 calc R
C196 C 0.2861(4) 0.2780(4) 0.6325(4) 0.032(2) Uani 1 1 d .
H19M H 0.294891 0.244156 0.611292 0.048 Uiso 1 1 calc GR
H19N H 0.302174 0.311718 0.618161 0.048 Uiso 1 1 calc GR
H19O H 0.245524 0.282338 0.623068 0.048 Uiso 1 1 calc GR
P2 P 0.12356(7) 0.73105(7) 0.31240(9) 0.0139(4) Uani 1 1 d .
Al2 Al 0.05233(8) 0.61409(8) 0.26305(9) 0.0079(4) Uani 1 1 d .
F101 F 0.05521(16) 0.68468(17) 0.15805(18) 0.0158(8) Uani 1 1 d .
F102 F 0.07059(19) 0.74794(18) 0.0682(2) 0.0240(10) Uani 1 1 d .
F103 F -0.0172(2) 0.7862(2) -0.0243(2) 0.0307(11) Uani 1 1 d .
F104 F -0.1231(2) 0.7548(2) -0.0248(2) 0.0298(11) Uani 1 1 d .
F105 F -0.13988(17) 0.68825(18) 0.06480(19) 0.0216(9) Uani 1 1 d .
F111 F -0.01321(15) 0.74805(16) 0.23336(18) 0.0139(8) Uani 1 1 d .
F112 F -0.06801(19) 0.82826(18) 0.2745(2) 0.0253(10) Uani 1 1 d .
F113 F -0.1802(2) 0.8192(2) 0.2594(2) 0.0341(12) Uani 1 1 d .
F114 F -0.23528(18) 0.7263(2) 0.2020(2) 0.0320(11) Uani 1 1 d .
F115 F -0.18282(17) 0.64566(19) 0.1581(2) 0.0242(10) Uani 1 1 d .
F121 F -0.10538(17) 0.58089(18) 0.24331(19) 0.0204(9) Uani 1 1 d .
F122 F -0.1440(2) 0.4761(2) 0.2182(3) 0.0420(14) Uani 1 1 d .
F123 F -0.1523(2) 0.4291(2) 0.1045(3) 0.0551(18) Uani 1 1 d .
F124 F -0.1158(3) 0.4900(2) 0.0193(3) 0.0506(16) Uani 1 1 d .
F125 F -0.0719(2) 0.59114(19) 0.0450(2) 0.0286(11) Uani 1 1 d .
F131 F 0.24202(15) 0.54547(17) 0.19574(18) 0.0143(8) Uani 1 1 d .
F132 F 0.26872(17) 0.5984(2) 0.10464(19) 0.0219(9) Uani 1 1 d .
F133 F 0.18897(19) 0.64719(19) 0.01019(19) 0.0239(10) Uani 1 1 d .
F134 F 0.07937(17) 0.63699(18) 0.00844(18) 0.0199(9) Uani 1 1 d .
F135 F 0.05043(16) 0.58215(16) 0.09771(18) 0.0141(8) Uani 1 1 d .
F141 F 0.1328(2) 0.43024(18) 0.2803(2) 0.0261(10) Uani 1 1 d .
F142 F 0.2066(2) 0.4156(2) 0.3870(2) 0.0388(13) Uani 1 1 d .
F143 F 0.2799(2) 0.4997(2) 0.4389(2) 0.0369(12) Uani 1 1 d .
F144 F 0.27891(18) 0.5994(2) 0.3760(2) 0.0261(10) Uani 1 1 d .
F145 F 0.20381(17) 0.61565(16) 0.26782(18) 0.0159(8) Uani 1 1 d .
F151 F 0.00227(17) 0.49974(18) 0.1760(2) 0.0230(10) Uani 1 1 d .
F152 F -0.03705(19) 0.40564(19) 0.1158(2) 0.0294(11) Uani 1 1 d .
F153 F 0.0313(2) 0.33360(19) 0.0754(2) 0.0347(12) Uani 1 1 d .
F154 F 0.1418(2) 0.3572(2) 0.0997(3) 0.0372(12) Uani 1 1 d .
F155 F 0.18389(18) 0.44985(18) 0.1655(2) 0.0251(10) Uani 1 1 d .
F161 F -0.00812(18) 0.67378(17) 0.35801(19) 0.0198(9) Uani 1 1 d .
F162 F -0.1113(2) 0.70821(19) 0.3508(2) 0.0262(10) Uani 1 1 d .
F163 F -0.19117(19) 0.6317(2) 0.3593(2) 0.0339(12) Uani 1 1 d .
F164 F -0.16279(19) 0.5201(2) 0.3831(2) 0.0300(11) Uani 1 1 d .
F165 F -0.05951(19) 0.48622(18) 0.3995(2) 0.0256(10) Uani 1 1 d .
F171 F 0.10137(18) 0.48354(17) 0.48229(18) 0.0204(9) Uani 1 1 d .
F172 F 0.10722(19) 0.37292(18) 0.4692(2) 0.0259(10) Uani 1 1 d .
F173 F 0.0500(2) 0.32036(18) 0.3635(2) 0.0319(11) Uani 1 1 d .
F174 F -0.0170(2) 0.38263(19) 0.2695(2) 0.0298(11) Uani 1 1 d .
F175 F -0.02454(18) 0.49466(19) 0.28136(19) 0.0234(9) Uani 1 1 d .
F181 F 0.00418(18) 0.58931(19) 0.49768(19) 0.0219(9) Uani 1 1 d .
F182 F 0.07408(19) 0.63415(19) 0.59641(19) 0.0239(10) Uani 1 1 d .
F183 F 0.1828(2) 0.6531(2) 0.5992(2) 0.0342(12) Uani 1 1 d .
F184 F 0.2185(2) 0.6268(2) 0.4977(2) 0.0388(13) Uani 1 1 d .
F185 F 0.14981(18) 0.5822(2) 0.3981(2) 0.0286(11) Uani 1 1 d .
O5 O -0.01154(19) 0.6366(2) 0.2174(2) 0.0129(10) Uani 1 1 d .
O6 O 0.08340(19) 0.5716(2) 0.2201(2) 0.0124(9) Uani 1 1 d .
O7 O 0.0468(2) 0.5819(2) 0.3293(2) 0.0176(11) Uani 1 1 d .
O8 O 0.0961(2) 0.6741(2) 0.2915(2) 0.0156(10) Uani 1 1 d .
C5 C -0.0571(3) 0.6495(3) 0.1698(3) 0.0127(13) Uani 1 1 d .
C6 C 0.1220(3) 0.5360(3) 0.2055(3) 0.0121(13) Uani 1 1 d .
C7 C 0.0330(3) 0.5611(3) 0.3805(3) 0.0126(13) Uani 1 1 d .
C100 C 0.0092(3) 0.7002(3) 0.1144(3) 0.0171(15) Uani 1 1 d .
C101 C 0.0183(3) 0.7336(3) 0.0677(3) 0.0185(15) Uani 1 1 d .
C102 C -0.0263(4) 0.7532(3) 0.0212(3) 0.0214(16) Uani 1 1 d .
C103 C -0.0795(3) 0.7372(3) 0.0207(3) 0.0233(17) Uani 1 1 d .
C104 C -0.0877(3) 0.7041(3) 0.0677(3) 0.0183(15) Uani 1 1 d .
C105 C -0.0437(3) 0.6837(3) 0.1167(3) 0.0131(13) Uani 1 1 d .
C110 C -0.0944(3) 0.6914(3) 0.1948(3) 0.0126(13) Uani 1 1 d .
C111 C -0.0681(3) 0.7396(3) 0.2257(3) 0.0120(13) Uani 1 1 d .
C112 C -0.0963(3) 0.7828(3) 0.2468(3) 0.0163(14) Uani 1 1 d .
C113 C -0.1528(3) 0.7787(3) 0.2382(4) 0.0223(16) Uani 1 1 d .
C114 C -0.1803(3) 0.7319(3) 0.2089(3) 0.0211(16) Uani 1 1 d .
C115 C -0.1515(3) 0.6889(3) 0.1874(3) 0.0159(14) Uani 1 1 d .
C120 C -0.0868(3) 0.5920(3) 0.1467(3) 0.0163(14) Uani 1 1 d .
C121 C -0.1059(3) 0.5594(3) 0.1873(4) 0.0214(16) Uani 1 1 d .
C122 C -0.1272(3) 0.5048(3) 0.1755(4) 0.0289(19) Uani 1 1 d .
C123 C -0.1314(4) 0.4815(3) 0.1187(5) 0.038(2) Uani 1 1 d .
C124 C -0.1127(4) 0.5125(4) 0.0754(4) 0.035(2) Uani 1 1 d .
C125 C -0.0902(3) 0.5661(3) 0.0901(4) 0.0221(16) Uani 1 1 d .
C130 C 0.1446(3) 0.5658(3) 0.1545(3) 0.0105(13) Uani 1 1 d .
C131 C 0.2002(3) 0.5691(3) 0.1522(3) 0.0109(13) Uani 1 1 d .
C132 C 0.2154(3) 0.5960(3) 0.1044(3) 0.0149(14) Uani 1 1 d .
C133 C 0.1750(3) 0.6206(3) 0.0571(3) 0.0164(14) Uani 1 1 d .
C134 C 0.1200(3) 0.6160(3) 0.0564(3) 0.0168(14) Uani 1 1 d .
C135 C 0.1056(3) 0.5885(3) 0.1041(3) 0.0109(13) Uani 1 1 d .
C140 C 0.1671(3) 0.5230(3) 0.2666(3) 0.0115(13) Uani 1 1 d .
C141 C 0.1685(3) 0.4731(3) 0.3000(3) 0.0182(15) Uani 1 1 d .
C142 C 0.2067(3) 0.4649(3) 0.3573(3) 0.0219(16) Uani 1 1 d .
C143 C 0.2437(3) 0.5070(3) 0.3830(3) 0.0209(16) Uani 1 1 d .
C144 C 0.2436(3) 0.5577(3) 0.3513(3) 0.0192(15) Uani 1 1 d .
C145 C 0.2052(3) 0.5646(3) 0.2957(3) 0.0121(13) Uani 1 1 d .
C150 C 0.0953(3) 0.4811(3) 0.1720(3) 0.0119(13) Uani 1 1 d .
C151 C 0.0395(3) 0.4668(3) 0.1580(3) 0.0139(14) Uani 1 1 d .
C152 C 0.0174(3) 0.4178(3) 0.1251(3) 0.0193(15) Uani 1 1 d .
C153 C 0.0511(3) 0.3817(3) 0.1053(3) 0.0217(16) Uani 1 1 d .
C154 C 0.1078(3) 0.3929(3) 0.1181(3) 0.0186(15) Uani 1 1 d .
C155 C 0.1281(3) 0.4410(3) 0.1513(3) 0.0168(14) Uani 1 1 d .
C160 C -0.0288(3) 0.5775(3) 0.3763(3) 0.0143(14) Uani 1 1 d .
C161 C -0.0450(3) 0.6339(3) 0.3643(3) 0.0147(14) Uani 1 1 d .
C162 C -0.0983(3) 0.6527(3) 0.3606(3) 0.0181(15) Uani 1 1 d .
C163 C -0.1387(3) 0.6142(3) 0.3657(3) 0.0201(16) Uani 1 1 d .
C164 C -0.1243(3) 0.5589(3) 0.3770(4) 0.0211(16) Uani 1 1 d .
C165 C -0.0705(3) 0.5414(3) 0.3836(3) 0.0185(15) Uani 1 1 d .
C170 C 0.0406(3) 0.4961(3) 0.3803(3) 0.0141(14) Uani 1 1 d .
C171 C 0.0727(3) 0.4622(3) 0.4277(3) 0.0138(14) Uani 1 1 d .
C172 C 0.0766(3) 0.4039(3) 0.4219(4) 0.0185(15) Uani 1 1 d .
C173 C 0.0476(3) 0.3772(3) 0.3689(4) 0.0203(16) Uani 1 1 d .
C174 C 0.0141(3) 0.4090(3) 0.3207(3) 0.0207(16) Uani 1 1 d .
C175 C 0.0112(3) 0.4668(3) 0.3276(3) 0.0160(14) Uani 1 1 d .
C180 C 0.0720(3) 0.5878(3) 0.4399(3) 0.0140(14) Uani 1 1 d .
C181 C 0.0551(3) 0.5994(3) 0.4936(3) 0.0145(14) Uani 1 1 d .
C182 C 0.0925(3) 0.6226(3) 0.5461(3) 0.0171(15) Uani 1 1 d .
C183 C 0.1477(3) 0.6317(3) 0.5485(4) 0.0248(17) Uani 1 1 d .
C184 C 0.1648(3) 0.6186(3) 0.4965(4) 0.0230(16) Uani 1 1 d .
C185 C 0.1282(3) 0.5969(3) 0.4445(3) 0.0188(15) Uani 1 1 d .
C197 C 0.1932(3) 0.7208(3) 0.3606(4) 0.0217(16) Uani 1 1 d .
H19P H 0.191658 0.697267 0.396684 0.026 Uiso 1 1 calc R
H19Q H 0.214754 0.699331 0.336862 0.026 Uiso 1 1 calc R
C198 C 0.2243(4) 0.7757(4) 0.3841(5) 0.040(2) Uani 1 1 d .
H19R H 0.234213 0.794975 0.349807 0.059 Uiso 1 1 calc GR
H19S H 0.258296 0.766880 0.416795 0.059 Uiso 1 1 calc GR
H19T H 0.200250 0.800609 0.400704 0.059 Uiso 1 1 calc GR
C199 C 0.0865(3) 0.7715(3) 0.3562(3) 0.0177(15) Uani 1 1 d .
H19U H 0.099484 0.811464 0.358320 0.021 Uiso 1 1 calc R
H19V H 0.046264 0.771296 0.333731 0.021 Uiso 1 1 calc R
C200 C 0.0931(3) 0.7500(4) 0.4226(4) 0.0265(18) Uani 1 1 d .
H20A H 0.083319 0.709490 0.421473 0.040 Uiso 1 1 calc GR
H20B H 0.068341 0.771590 0.441514 0.040 Uiso 1 1 calc GR
H20C H 0.131917 0.755050 0.447189 0.040 Uiso 1 1 calc GR
C201 C 0.1270(3) 0.7741(3) 0.2469(4) 0.0242(17) Uani 1 1 d .
H20D H 0.089091 0.776943 0.218000 0.029 Uiso 1 1 calc R
H20E H 0.139024 0.813004 0.261638 0.029 Uiso 1 1 calc R
C202 C 0.1672(4) 0.7505(4) 0.2116(4) 0.032(2) Uani 1 1 d .
H20F H 0.167383 0.775764 0.176938 0.048 Uiso 1 1 calc GR
H20G H 0.154884 0.712411 0.195715 0.048 Uiso 1 1 calc GR
H20H H 0.204962 0.748128 0.239724 0.048 Uiso 1 1 calc GR

loop_
_atom_site_aniso_label
_atom_site_aniso_U_11
_atom_site_aniso_U_22
_atom_site_aniso_U_33
_atom_site_aniso_U_23
_atom_site_aniso_U_13
_atom_site_aniso_U_12
P1 0.0146(9) 0.0142(9) 0.0186(9) 0.0024(7) 0.0060(7) -0.0021(7)
Al1 0.0116(9) 0.0089(9) 0.0092(9) 0.0003(7) 0.0044(7) 0.0014(7)
F11 0.016(2) 0.021(2) 0.021(2) -0.0017(17) 0.0083(17) 0.0013(17)
F12 0.043(3) 0.027(3) 0.031(3) -0.012(2) 0.017(2) 0.001(2)
F13 0.050(3) 0.028(3) 0.027(3) -0.013(2) 0.005(2) -0.009(2)
F14 0.023(2) 0.035(3) 0.022(2) 0.004(2) -0.0032(19) -0.012(2)
F15 0.013(2) 0.028(2) 0.024(2) 0.0049(19) 0.0010(17) 0.0022(18)
F21 0.021(2) 0.020(2) 0.020(2) 0.0031(17) -0.0047(17) 0.0014(18)
F22 0.040(3) 0.020(2) 0.018(2) 0.0079(18) -0.004(2) 0.004(2)
F23 0.046(3) 0.022(2) 0.033(3) 0.014(2) 0.013(2) -0.004(2)
F24 0.022(2) 0.023(2) 0.047(3) 0.010(2) 0.015(2) -0.0052(19)
F25 0.014(2) 0.021(2) 0.025(2) 0.0080(18) 0.0040(17) -0.0004(17)
F31 0.028(2) 0.017(2) 0.027(2) -0.0022(18) 0.0100(19) 0.0005(18)
F32 0.033(3) 0.035(3) 0.048(3) -0.024(2) 0.013(2) 0.003(2)
F33 0.035(3) 0.064(4) 0.060(4) -0.033(3) 0.038(3) -0.011(3)
F34 0.023(2) 0.048(3) 0.030(3) -0.005(2) 0.020(2) -0.012(2)
F35 0.020(2) 0.024(2) 0.022(2) 0.0030(18) 0.0089(18) -0.0004(18)
F41 0.020(2) 0.067(4) 0.009(2) -0.003(2) -0.0001(18) -0.001(2)
F42 0.016(2) 0.066(4) 0.029(3) -0.012(3) 0.004(2) -0.014(2)
F43 0.023(2) 0.030(3) 0.025(2) 0.0018(19) 0.0129(19) -0.0047(19)
F44 0.023(2) 0.035(3) 0.011(2) 0.0039(18) 0.0032(17) -0.0076(19)
F45 0.026(2) 0.038(3) 0.012(2) -0.0092(19) 0.0059(17) -0.019(2)
F51 0.045(3) 0.017(2) 0.020(2) -0.0021(18) 0.003(2) 0.010(2)
F52 0.055(3) 0.044(3) 0.028(3) 0.006(2) 0.011(2) 0.039(3)
F53 0.021(2) 0.084(4) 0.027(3) 0.024(3) 0.010(2) 0.025(3)
F54 0.021(3) 0.070(4) 0.032(3) 0.007(3) -0.001(2) -0.012(3)
F55 0.027(2) 0.023(2) 0.029(2) -0.0013(19) 0.000(2) -0.0061(19)
F61 0.032(2) 0.018(2) 0.022(2) 0.0035(18) 0.0161(19) 0.0065(19)
F62 0.035(3) 0.024(2) 0.030(3) -0.006(2) 0.017(2) 0.006(2)
F63 0.038(3) 0.012(2) 0.030(2) 0.0038(18) 0.006(2) 0.0002(19)
F64 0.031(2) 0.016(2) 0.027(2) 0.0046(18) 0.013(2) -0.0032(18)
F65 0.023(2) 0.021(2) 0.017(2) 0.0051(17) 0.0120(17) 0.0050(18)
F71 0.022(2) 0.022(2) 0.030(2) -0.0099(19) 0.0022(19) 0.0045(18)
F72 0.027(3) 0.019(3) 0.083(4) -0.028(3) -0.007(3) 0.000(2)
F73 0.042(3) 0.008(2) 0.130(6) 0.002(3) 0.039(4) -0.009(2)
F74 0.072(4) 0.021(3) 0.082(4) 0.023(3) 0.061(4) 0.007(3)
F75 0.048(3) 0.019(2) 0.028(2) 0.0039(19) 0.025(2) 0.002(2)
F81 0.0096(19) 0.016(2) 0.021(2) -0.0029(16) 0.0069(16) -0.0005(15)
F82 0.015(2) 0.024(2) 0.023(2) -0.0096(18) 0.0033(17) -0.0078(17)
F83 0.029(2) 0.032(3) 0.031(3) -0.023(2) 0.014(2) -0.010(2)
F84 0.019(2) 0.024(2) 0.028(2) -0.0095(19) 0.0154(19) -0.0005(18)
F85 0.012(2) 0.023(2) 0.022(2) -0.0075(18) 0.0055(17) -0.0017(17)
F91 0.0122(19) 0.015(2) 0.020(2) -0.0014(16) 0.0041(16) -0.0007(16)
F92 0.012(2) 0.028(2) 0.031(2) -0.001(2) 0.0020(18) 0.0039(18)
F93 0.030(3) 0.024(2) 0.027(2) 0.014(2) -0.001(2) 0.008(2)
F94 0.033(3) 0.016(2) 0.029(2) 0.0069(18) 0.013(2) -0.0052(19)
F95 0.0112(19) 0.018(2) 0.021(2) -0.0003(17) 0.0026(16) -0.0050(16)
O1 0.011(2) 0.020(3) 0.016(2) 0.007(2) 0.0043(19) 0.005(2)
O2 0.024(3) 0.014(2) 0.011(2) -0.0053(19) 0.006(2) -0.002(2)
O3 0.009(2) 0.014(2) 0.023(3) -0.006(2) 0.0075(19) -0.0012(18)
O4 0.014(2) 0.017(2) 0.014(2) 0.0025(19) 0.0049(19) -0.0007(19)
C1 0.014(3) 0.013(3) 0.016(3) 0.005(3) 0.006(3) 0.003(3)
C2 0.023(4) 0.014(3) 0.008(3) 0.001(3) 0.007(3) 0.003(3)
C3 0.012(3) 0.010(3) 0.018(3) 0.004(3) 0.009(3) 0.005(3)
C10 0.015(3) 0.010(3) 0.012(3) 0.005(3) 0.001(3) 0.004(3)
C11 0.017(4) 0.013(3) 0.021(4) 0.001(3) 0.003(3) 0.001(3)
C12 0.031(4) 0.015(4) 0.019(4) 0.000(3) 0.006(3) 0.004(3)
C13 0.033(4) 0.022(4) 0.010(3) -0.001(3) 0.002(3) -0.002(3)
C14 0.019(4) 0.027(4) 0.016(4) 0.007(3) 0.001(3) -0.003(3)
C15 0.023(4) 0.015(3) 0.010(3) 0.002(3) 0.005(3) -0.003(3)
C20 0.016(3) 0.013(3) 0.006(3) 0.000(2) 0.004(3) 0.005(3)
C21 0.019(4) 0.015(3) 0.013(3) 0.001(3) 0.002(3) 0.002(3)
C22 0.031(4) 0.015(4) 0.014(3) 0.005(3) 0.002(3) 0.006(3)
C23 0.038(5) 0.008(3) 0.030(4) 0.004(3) 0.015(4) -0.006(3)
C24 0.030(4) 0.016(4) 0.018(4) -0.001(3) 0.010(3) -0.009(3)
C25 0.016(3) 0.011(3) 0.017(3) 0.004(3) 0.005(3) 0.002(3)
C30 0.010(3) 0.020(4) 0.013(3) -0.002(3) -0.003(3) 0.000(3)
C31 0.013(3) 0.023(4) 0.023(4) -0.003(3) -0.002(3) 0.002(3)
C32 0.020(4) 0.032(5) 0.030(4) -0.010(4) 0.005(3) 0.003(3)
C33 0.016(4) 0.055(6) 0.025(4) -0.019(4) 0.012(3) -0.002(4)
C34 0.020(4) 0.039(5) 0.020(4) 0.000(3) 0.007(3) -0.004(3)
C35 0.011(3) 0.032(4) 0.008(3) 0.002(3) -0.002(3) -0.001(3)
C40 0.015(3) 0.012(3) 0.013(3) -0.001(3) 0.006(3) 0.005(3)
C41 0.015(3) 0.033(4) 0.012(3) -0.007(3) 0.004(3) 0.002(3)
C42 0.011(3) 0.033(4) 0.027(4) -0.009(3) 0.005(3) -0.001(3)
C43 0.024(4) 0.016(4) 0.018(4) -0.002(3) 0.010(3) 0.002(3)
C44 0.025(4) 0.015(3) 0.010(3) -0.001(3) 0.009(3) 0.004(3)
C45 0.016(3) 0.010(3) 0.011(3) -0.001(3) 0.003(3) -0.003(3)
C50 0.019(4) 0.026(4) 0.015(3) 0.005(3) 0.010(3) 0.005(3)
C51 0.025(4) 0.029(4) 0.011(3) 0.009(3) 0.006(3) 0.019(3)
C52 0.029(4) 0.039(5) 0.015(4) 0.007(3) 0.010(3) 0.020(4)
C53 0.017(4) 0.056(6) 0.021(4) 0.015(4) 0.009(3) 0.018(4)
C54 0.015(4) 0.056(6) 0.014(4) 0.009(4) 0.004(3) -0.001(4)
C55 0.028(4) 0.032(4) 0.010(3) 0.009(3) 0.012(3) 0.002(3)
C60 0.011(3) 0.013(3) 0.009(3) -0.002(3) -0.003(2) -0.001(3)
C61 0.022(4) 0.020(4) 0.010(3) -0.006(3) 0.004(3) -0.002(3)
C62 0.023(4) 0.018(4) 0.016(4) -0.007(3) 0.002(3) 0.004(3)
C63 0.023(4) 0.013(3) 0.018(4) -0.002(3) 0.001(3) 0.002(3)
C64 0.027(4) 0.015(3) 0.006(3) 0.003(3) -0.002(3) -0.002(3)
C65 0.017(3) 0.013(3) 0.014(3) -0.003(3) 0.005(3) 0.003(3)
C70 0.013(3) 0.004(3) 0.030(4) 0.002(3) 0.006(3) -0.001(3)
C71 0.012(3) 0.016(4) 0.038(5) -0.001(3) 0.010(3) 0.003(3)
C72 0.013(4) 0.009(4) 0.070(7) -0.017(4) 0.003(4) 0.002(3)
C73 0.023(4) 0.008(4) 0.087(8) 0.005(4) 0.029(5) -0.001(3)
C74 0.034(5) 0.014(4) 0.059(6) 0.007(4) 0.035(4) 0.003(3)
C75 0.026(4) 0.010(3) 0.037(5) 0.005(3) 0.019(4) 0.003(3)
C80 0.015(3) 0.009(3) 0.015(3) 0.004(3) 0.007(3) 0.000(3)
C81 0.015(3) 0.010(3) 0.015(3) 0.004(3) 0.006(3) 0.004(3)
C82 0.013(3) 0.013(3) 0.013(3) -0.001(3) 0.003(3) -0.006(3)
C83 0.025(4) 0.011(3) 0.019(4) -0.008(3) 0.013(3) -0.002(3)
C84 0.013(3) 0.014(3) 0.020(4) -0.003(3) 0.011(3) 0.001(3)
C85 0.011(3) 0.013(3) 0.015(3) -0.001(3) 0.002(3) -0.001(3)
C90 0.014(3) 0.009(3) 0.008(3) -0.003(2) 0.005(3) -0.002(3)
C91 0.013(3) 0.008(3) 0.022(4) -0.005(3) 0.008(3) 0.000(3)
C92 0.016(3) 0.017(4) 0.018(3) -0.003(3) 0.005(3) 0.005(3)
C93 0.024(4) 0.015(4) 0.016(3) 0.002(3) 0.002(3) 0.006(3)
C94 0.026(4) 0.013(3) 0.021(4) 0.002(3) 0.014(3) -0.003(3)
C95 0.015(3) 0.014(3) 0.013(3) -0.002(3) 0.004(3) -0.003(3)
C190 0.025(4) 0.014(4) 0.026(4) -0.004(3) 0.011(3) -0.006(3)
C191 0.023(4) 0.012(4) 0.040(5) 0.003(3) 0.010(4) -0.004(3)
C192 0.030(4) 0.026(4) 0.023(4) 0.012(3) 0.007(3) 0.007(3)
C194 0.039(5) 0.049(6) 0.024(4) 0.013(4) 0.015(4) 0.018(4)
C195 0.022(4) 0.020(4) 0.029(4) 0.002(3) 0.014(3) -0.002(3)
C196 0.028(4) 0.024(4) 0.038(5) 0.001(4) -0.001(4) 0.000(4)
P2 0.0140(8) 0.0101(8) 0.0198(9) -0.0062(7) 0.0081(7) -0.0048(7)
Al2 0.0097(9) 0.0068(9) 0.0083(9) -0.0012(7) 0.0046(7) -0.0009(7)
F101 0.016(2) 0.019(2) 0.015(2) 0.0024(16) 0.0075(16) 0.0036(16)
F102 0.033(3) 0.017(2) 0.029(2) 0.0022(18) 0.021(2) -0.0022(19)
F103 0.051(3) 0.024(2) 0.020(2) 0.0104(19) 0.015(2) 0.007(2)
F104 0.039(3) 0.028(3) 0.017(2) 0.0036(19) -0.001(2) 0.013(2)
F105 0.019(2) 0.025(2) 0.016(2) -0.0033(17) -0.0029(17) 0.0049(18)
F111 0.0108(19) 0.0144(19) 0.016(2) -0.0017(16) 0.0035(15) -0.0007(15)
F112 0.030(2) 0.016(2) 0.030(2) -0.0136(19) 0.009(2) -0.0036(18)
F113 0.028(3) 0.034(3) 0.043(3) -0.016(2) 0.014(2) 0.008(2)
F114 0.012(2) 0.038(3) 0.047(3) -0.015(2) 0.010(2) 0.003(2)
F115 0.012(2) 0.024(2) 0.034(3) -0.012(2) 0.0018(18) -0.0024(17)
F121 0.021(2) 0.019(2) 0.022(2) 0.0019(17) 0.0079(18) -0.0007(17)
F122 0.027(3) 0.024(3) 0.075(4) 0.007(3) 0.014(3) -0.013(2)
F123 0.038(3) 0.017(3) 0.100(5) -0.020(3) 0.001(3) -0.012(2)
F124 0.063(4) 0.033(3) 0.045(3) -0.029(3) -0.002(3) -0.001(3)
F125 0.041(3) 0.023(2) 0.019(2) -0.0119(19) 0.005(2) 0.004(2)
F131 0.0111(19) 0.017(2) 0.016(2) 0.0015(16) 0.0048(15) 0.0025(15)
F132 0.013(2) 0.036(3) 0.020(2) 0.0024(19) 0.0092(17) -0.0025(18)
F133 0.031(2) 0.030(2) 0.013(2) 0.0072(18) 0.0105(18) -0.006(2)
F134 0.022(2) 0.020(2) 0.014(2) 0.0081(17) -0.0006(17) 0.0082(18)
F135 0.0121(19) 0.0139(19) 0.016(2) 0.0002(16) 0.0031(16) 0.0003(15)
F141 0.037(3) 0.016(2) 0.024(2) 0.0081(18) 0.005(2) -0.0060(19)
F142 0.043(3) 0.036(3) 0.030(3) 0.023(2) 0.000(2) 0.000(2)
F143 0.032(3) 0.051(3) 0.018(2) 0.005(2) -0.009(2) 0.008(2)
F144 0.020(2) 0.031(3) 0.023(2) -0.0053(19) -0.0022(18) -0.0029(19)
F145 0.020(2) 0.0098(19) 0.019(2) -0.0020(16) 0.0059(17) -0.0013(16)
F151 0.018(2) 0.018(2) 0.035(3) -0.0100(19) 0.0108(19) -0.0019(17)
F152 0.024(2) 0.022(2) 0.037(3) -0.011(2) 0.000(2) -0.0074(19)
F153 0.042(3) 0.017(2) 0.040(3) -0.017(2) 0.002(2) -0.007(2)
F154 0.042(3) 0.020(2) 0.050(3) -0.018(2) 0.013(3) 0.004(2)
F155 0.019(2) 0.018(2) 0.040(3) -0.011(2) 0.013(2) 0.0017(18)
F161 0.026(2) 0.012(2) 0.023(2) 0.0025(17) 0.0086(18) -0.0014(17)
F162 0.039(3) 0.020(2) 0.025(2) 0.0051(18) 0.017(2) 0.014(2)
F163 0.020(2) 0.041(3) 0.043(3) 0.012(2) 0.012(2) 0.015(2)
F164 0.020(2) 0.031(3) 0.045(3) 0.000(2) 0.020(2) -0.005(2)
F165 0.028(2) 0.014(2) 0.043(3) 0.0094(19) 0.023(2) 0.0028(18)
F171 0.029(2) 0.015(2) 0.014(2) 0.0006(16) 0.0005(18) 0.0009(18)
F172 0.035(3) 0.015(2) 0.027(2) 0.0050(18) 0.007(2) 0.0043(19)
F173 0.057(3) 0.010(2) 0.030(3) -0.0064(19) 0.015(2) -0.001(2)
F174 0.042(3) 0.022(2) 0.022(2) -0.0095(19) 0.002(2) -0.002(2)
F175 0.026(2) 0.024(2) 0.017(2) -0.0020(18) 0.0011(18) 0.0023(19)
F181 0.025(2) 0.031(2) 0.015(2) 0.0006(18) 0.0146(18) -0.0038(19)
F182 0.036(3) 0.025(2) 0.014(2) -0.0017(18) 0.0124(19) 0.002(2)
F183 0.033(3) 0.041(3) 0.025(3) -0.014(2) 0.003(2) -0.011(2)
F184 0.018(2) 0.060(4) 0.039(3) -0.007(3) 0.008(2) -0.006(2)
F185 0.019(2) 0.042(3) 0.028(2) -0.006(2) 0.0121(19) 0.004(2)
O5 0.013(2) 0.014(2) 0.012(2) -0.0014(19) 0.0032(19) 0.0009(19)
O6 0.010(2) 0.014(2) 0.016(2) -0.0034(19) 0.0083(19) 0.0009(18)
O7 0.022(3) 0.021(3) 0.013(2) 0.007(2) 0.012(2) 0.001(2)
O8 0.014(2) 0.010(2) 0.023(3) -0.004(2) 0.004(2) -0.0033(19)
C5 0.011(3) 0.013(3) 0.012(3) -0.001(3) 0.000(3) -0.001(3)
C6 0.016(3) 0.009(3) 0.013(3) -0.003(3) 0.007(3) 0.000(3)
C7 0.015(3) 0.011(3) 0.014(3) 0.003(3) 0.007(3) 0.000(3)
C100 0.022(4) 0.012(3) 0.020(4) -0.003(3) 0.010(3) 0.002(3)
C101 0.027(4) 0.012(3) 0.020(4) -0.002(3) 0.013(3) 0.003(3)
C102 0.047(5) 0.010(3) 0.012(3) 0.004(3) 0.016(3) 0.007(3)
C103 0.035(4) 0.019(4) 0.013(4) 0.001(3) 0.002(3) 0.011(3)
C104 0.022(4) 0.019(4) 0.015(3) -0.006(3) 0.006(3) -0.002(3)
C105 0.018(3) 0.009(3) 0.014(3) -0.003(3) 0.007(3) 0.001(3)
C110 0.013(3) 0.013(3) 0.012(3) 0.003(3) 0.004(3) 0.002(3)
C111 0.014(3) 0.013(3) 0.008(3) -0.001(2) -0.001(2) 0.001(3)
C112 0.026(4) 0.011(3) 0.013(3) -0.003(3) 0.007(3) -0.002(3)
C113 0.025(4) 0.018(4) 0.029(4) -0.008(3) 0.016(3) 0.008(3)
C114 0.012(3) 0.029(4) 0.021(4) -0.002(3) 0.002(3) 0.004(3)
C115 0.013(3) 0.016(3) 0.016(3) -0.007(3) -0.001(3) -0.001(3)
C120 0.013(3) 0.012(3) 0.024(4) -0.001(3) 0.003(3) 0.006(3)
C121 0.011(3) 0.017(4) 0.035(4) -0.005(3) 0.003(3) 0.001(3)
C122 0.013(4) 0.013(4) 0.052(6) 0.001(4) -0.005(4) -0.005(3)
C123 0.022(4) 0.012(4) 0.069(7) -0.017(4) -0.006(4) -0.007(3)
C124 0.034(5) 0.029(5) 0.034(5) -0.021(4) -0.006(4) -0.002(4)
C125 0.018(4) 0.020(4) 0.022(4) -0.005(3) -0.005(3) 0.005(3)
C130 0.018(3) 0.005(3) 0.011(3) -0.003(2) 0.008(3) 0.001(2)
C131 0.012(3) 0.011(3) 0.009(3) -0.001(2) 0.001(2) 0.003(2)
C132 0.016(3) 0.020(4) 0.010(3) -0.005(3) 0.007(3) 0.000(3)
C133 0.028(4) 0.012(3) 0.011(3) 0.001(3) 0.008(3) 0.000(3)
C134 0.025(4) 0.014(3) 0.011(3) 0.003(3) 0.004(3) 0.000(3)
C135 0.013(3) 0.008(3) 0.013(3) -0.003(2) 0.004(3) 0.002(2)
C140 0.014(3) 0.015(3) 0.006(3) -0.003(2) 0.005(3) 0.002(3)
C141 0.021(4) 0.017(4) 0.015(3) -0.002(3) 0.003(3) -0.001(3)
C142 0.025(4) 0.026(4) 0.016(4) 0.008(3) 0.008(3) 0.004(3)
C143 0.021(4) 0.029(4) 0.011(3) 0.001(3) 0.002(3) 0.005(3)
C144 0.013(3) 0.025(4) 0.020(4) -0.004(3) 0.004(3) -0.003(3)
C145 0.014(3) 0.015(3) 0.013(3) 0.001(3) 0.011(3) 0.000(3)
C150 0.018(3) 0.009(3) 0.007(3) 0.002(2) 0.001(3) 0.001(3)
C151 0.014(3) 0.015(3) 0.014(3) -0.003(3) 0.006(3) 0.001(3)
C152 0.021(4) 0.015(4) 0.020(4) 0.003(3) 0.002(3) -0.002(3)
C153 0.036(4) 0.009(3) 0.018(4) 0.000(3) 0.003(3) -0.005(3)
C154 0.023(4) 0.011(3) 0.020(4) -0.005(3) 0.004(3) 0.004(3)
C155 0.016(3) 0.018(4) 0.016(3) -0.001(3) 0.003(3) 0.006(3)
C160 0.015(3) 0.018(3) 0.013(3) 0.000(3) 0.009(3) 0.002(3)
C161 0.016(3) 0.016(3) 0.015(3) -0.001(3) 0.009(3) -0.002(3)
C162 0.033(4) 0.013(3) 0.011(3) 0.006(3) 0.012(3) 0.011(3)
C163 0.012(3) 0.034(4) 0.019(4) -0.001(3) 0.013(3) 0.007(3)
C164 0.019(4) 0.021(4) 0.027(4) 0.002(3) 0.011(3) -0.004(3)
C165 0.020(4) 0.016(4) 0.023(4) 0.004(3) 0.012(3) 0.005(3)
C170 0.021(4) 0.011(3) 0.017(3) 0.003(3) 0.016(3) 0.006(3)
C171 0.011(3) 0.019(4) 0.011(3) -0.001(3) 0.003(3) -0.002(3)
C172 0.018(4) 0.015(3) 0.027(4) 0.007(3) 0.014(3) 0.009(3)
C173 0.030(4) 0.010(3) 0.029(4) -0.001(3) 0.022(3) 0.002(3)
C174 0.030(4) 0.018(4) 0.017(4) -0.002(3) 0.010(3) -0.005(3)
C175 0.018(4) 0.019(4) 0.014(3) 0.005(3) 0.009(3) 0.002(3)
C180 0.020(4) 0.014(3) 0.009(3) 0.001(3) 0.006(3) 0.002(3)
C181 0.018(3) 0.015(3) 0.014(3) 0.005(3) 0.010(3) 0.004(3)
C182 0.030(4) 0.011(3) 0.012(3) -0.001(3) 0.008(3) 0.003(3)
C183 0.031(4) 0.018(4) 0.023(4) -0.001(3) 0.005(3) 0.001(3)
C184 0.013(4) 0.027(4) 0.029(4) 0.003(3) 0.006(3) 0.001(3)
C185 0.022(4) 0.019(4) 0.022(4) 0.004(3) 0.018(3) 0.003(3)
C197 0.019(4) 0.022(4) 0.022(4) -0.011(3) 0.002(3) -0.001(3)
C198 0.031(5) 0.043(6) 0.047(6) -0.025(5) 0.015(4) -0.018(4)
C199 0.019(4) 0.012(3) 0.026(4) -0.008(3) 0.012(3) -0.001(3)
C200 0.028(4) 0.027(4) 0.026(4) -0.006(3) 0.012(3) 0.005(3)
C201 0.032(4) 0.012(3) 0.033(4) 0.003(3) 0.015(4) -0.006(3)
C202 0.034(5) 0.032(5) 0.037(5) 0.001(4) 0.021(4) -0.012(4)

loop_
_atom_type_symbol
_atom_type_description
_atom_type_scat_dispersion_real
_atom_type_scat_dispersion_imag
_atom_type_scat_source
C C 0.0033 0.0016 'International Tables Vol C Tables 4.2.6.8 and 6.1.1.4'
H H 0.0000 0.0000 'International Tables Vol C Tables 4.2.6.8 and 6.1.1.4'
Al Al 0.0645 0.0514 'International Tables Vol C Tables 4.2.6.8 and 6.1.1.4'
F F 0.0171 0.0103 'International Tables Vol C Tables 4.2.6.8 and 6.1.1.4'
O O 0.0106 0.0060 'International Tables Vol C Tables 4.2.6.8 and 6.1.1.4'
P P 0.1023 0.0942 'International Tables Vol C Tables 4.2.6.8 and 6.1.1.4'

loop_
_geom_angle_atom_site_label_1
_geom_angle_atom_site_label_2
_geom_angle_atom_site_label_3
_geom_angle
O4 P1 C190 110.4(3)
O4 P1 C192 110.0(3)
O4 P1 C195 110.7(3)
C190 P1 C192 108.7(4)
C195 P1 C190 106.9(4)
C195 P1 C192 110.2(4)
O1 Al1 O2 111.2(3)
O1 Al1 O4 112.1(2)
O2 Al1 O4 101.6(2)
O3 Al1 O1 110.9(2)
O3 Al1 O2 111.5(3)
O3 Al1 O4 109.2(2)
C1 O1 Al1 155.3(5)
C2 O2 Al1 156.5(5)
C3 O3 Al1 169.5(5)
P1 O4 Al1 159.1(3)
O1 C1 C10 109.0(5)
O1 C1 C20 111.7(5)
O1 C1 C30 107.0(5)
C20 C1 C10 103.9(5)
C20 C1 C30 110.7(5)
C30 C1 C10 114.6(6)
O2 C2 C40 108.6(6)
O2 C2 C50 109.8(6)
O2 C2 C60 108.6(5)
C50 C2 C40 106.8(5)
C50 C2 C60 112.5(6)
C60 C2 C40 110.5(5)
O3 C3 C70 107.0(5)
O3 C3 C80 114.0(6)
O3 C3 C90 108.1(5)
C70 C3 C90 113.2(6)
C80 C3 C70 111.5(5)
C80 C3 C90 103.1(5)
C11 C10 C1 116.2(6)
C15 C10 C1 127.9(6)
C15 C10 C11 115.9(6)
F11 C11 C10 120.8(6)
F11 C11 C12 115.9(6)
C12 C11 C10 123.3(7)
F12 C12 C11 120.7(7)
F12 C12 C13 120.2(7)
C11 C12 C13 119.0(7)
F13 C13 C12 119.9(7)
F13 C13 C14 121.2(7)
C14 C13 C12 118.9(7)
F14 C14 C13 119.6(7)
F14 C14 C15 119.9(7)
C15 C14 C13 120.5(7)
F15 C15 C10 121.9(6)
F15 C15 C14 116.1(6)
C14 C15 C10 122.1(7)
C21 C20 C1 119.8(6)
C25 C20 C1 125.3(6)
C25 C20 C21 114.9(6)
F21 C21 C20 118.4(6)
F21 C21 C22 117.2(6)
C22 C21 C20 124.5(7)
F22 C22 C21 121.1(7)
F22 C22 C23 120.6(7)
C21 C22 C23 118.2(7)
F23 C23 C22 119.2(7)
F23 C23 C24 120.9(7)
C24 C23 C22 119.8(7)
F24 C24 C23 120.2(6)
F24 C24 C25 119.1(7)
C23 C24 C25 120.7(7)
F25 C25 C20 122.4(6)
F25 C25 C24 115.7(6)
C24 C25 C20 121.9(7)
C31 C30 C1 126.1(7)
C31 C30 C35 114.1(7)
C35 C30 C1 119.4(6)
F31 C31 C30 122.9(7)
F31 C31 C32 113.9(7)
C30 C31 C32 123.1(7)
F32 C32 C31 120.1(8)
F32 C32 C33 119.6(7)
C33 C32 C31 120.3(8)
F33 C33 C32 121.5(8)
F33 C33 C34 119.3(8)
C32 C33 C34 119.1(7)
F34 C34 C33 120.0(7)
F34 C34 C35 120.9(8)
C35 C34 C33 119.1(8)
F35 C35 C30 119.2(6)
F35 C35 C34 116.5(7)
C34 C35 C30 124.3(7)
C41 C40 C2 122.5(6)
C45 C40 C2 122.9(6)
C45 C40 C41 114.6(6)
F41 C41 C40 122.1(7)
F41 C41 C42 115.6(7)
C42 C41 C40 122.4(7)
F42 C42 C41 119.4(7)
F42 C42 C43 119.6(7)
C43 C42 C41 120.9(7)
F43 C43 C42 121.3(7)
F43 C43 C44 119.4(6)
C42 C43 C44 119.3(7)
F44 C44 C43 120.7(6)
F44 C44 C45 120.0(6)
C43 C44 C45 119.3(6)
F45 C45 C40 120.5(6)
F45 C45 C44 116.0(6)
C40 C45 C44 123.4(6)
C51 C50 C2 116.6(7)
C55 C50 C2 128.2(7)
C55 C50 C51 115.1(7)
F51 C51 C50 122.0(6)
F51 C51 C52 116.0(7)
C52 C51 C50 121.8(8)
F52 C52 C51 119.6(8)
F52 C52 C53 120.2(7)
C53 C52 C51 120.1(8)
F53 C53 C52 120.7(8)
F53 C53 C54 119.7(9)
C52 C53 C54 119.7(7)
F54 C54 C53 121.2(7)
F54 C54 C55 119.4(8)
C53 C54 C55 119.4(8)
F55 C55 C50 121.1(7)
F55 C55 C54 114.8(7)
C50 C55 C54 124.0(8)
C61 C60 C2 127.5(6)
C61 C60 C65 115.4(6)
C65 C60 C2 117.1(6)
F61 C61 C60 122.3(6)
F61 C61 C62 114.6(6)
C60 C61 C62 123.1(7)
F62 C62 C61 119.7(7)
F62 C62 C63 121.2(7)
C63 C62 C61 119.1(7)
F63 C63 C62 119.5(7)
F63 C63 C64 119.7(7)
C64 C63 C62 120.7(7)
F64 C64 C63 120.8(6)
F64 C64 C65 121.0(7)
C63 C64 C65 118.3(7)
F65 C65 C60 119.9(6)
F65 C65 C64 116.5(6)
C60 C65 C64 123.4(6)
C71 C70 C3 119.2(6)
C71 C70 C75 116.0(6)
C75 C70 C3 123.8(7)
F71 C71 C70 120.0(6)
F71 C71 C72 117.0(8)
C72 C71 C70 122.9(8)
F72 C72 C71 120.0(9)
F72 C72 C73 120.4(8)
C73 C72 C71 119.5(8)
F73 C73 C72 119.9(9)
F73 C73 C74 120.0(9)
C72 C73 C74 120.1(7)
F74 C74 C73 121.0(7)
F74 C74 C75 119.4(8)
C73 C74 C75 119.6(8)
F75 C75 C70 123.0(6)
F75 C75 C74 115.4(7)
C74 C75 C70 121.6(8)
C81 C80 C3 125.0(6)
C81 C80 C85 114.3(6)
C85 C80 C3 120.5(6)
F81 C81 C80 122.1(6)
F81 C81 C82 114.8(6)
C82 C81 C80 123.1(6)
F82 C82 C81 120.6(6)
F82 C82 C83 119.0(6)
C81 C82 C83 120.4(6)
F83 C83 C82 119.9(6)
F83 C83 C84 121.3(6)
C84 C83 C82 118.8(6)
F84 C84 C83 120.7(6)
F84 C84 C85 119.7(6)
C83 C84 C85 119.6(6)
F85 C85 C80 119.0(6)
F85 C85 C84 117.3(6)
C84 C85 C80 123.7(6)
C91 C90 C3 128.3(6)
C95 C90 C3 117.5(6)
C95 C90 C91 114.0(6)
F91 C91 C90 121.1(6)
F91 C91 C92 116.3(6)
C92 C91 C90 122.6(6)
F92 C92 C91 119.4(6)
F92 C92 C93 119.5(6)
C93 C92 C91 121.1(7)
F93 C93 C92 121.1(7)
F93 C93 C94 120.0(7)
C92 C93 C94 118.8(7)
F94 C94 C93 120.6(7)
F94 C94 C95 120.4(7)
C95 C94 C93 119.1(6)
F95 C95 C90 120.4(6)
F95 C95 C94 115.3(6)
C94 C95 C90 124.3(6)
P1 C190 H19A 109.1
P1 C190 H19B 109.1
H19A C190 H19B 107.9
C191 C190 P1 112.3(5)
C191 C190 H19A 109.1
C191 C190 H19B 109.1
C190 C191 H19C 109.5
C190 C191 H19D 109.5
C190 C191 H19E 109.5
H19C C191 H19D 109.5
H19C C191 H19E 109.5
H19D C191 H19E 109.5
P1 C192 H19F 108.1
P1 C192 H19G 108.1
H19F C192 H19G 107.3
C194 C192 P1 116.8(6)
C194 C192 H19F 108.1
C194 C192 H19G 108.1
C192 C194 H19H 109.5
C192 C194 H19I 109.5
C192 C194 H19J 109.5
H19H C194 H19I 109.5
H19H C194 H19J 109.5
H19I C194 H19J 109.5
P1 C195 H19K 109.0
P1 C195 H19L 109.0
H19K C195 H19L 107.8
C196 C195 P1 112.7(6)
C196 C195 H19K 109.0
C196 C195 H19L 109.0
C195 C196 H19M 109.5
C195 C196 H19N 109.5
C195 C196 H19O 109.5
H19M C196 H19N 109.5
H19M C196 H19O 109.5
H19N C196 H19O 109.5
O8 P2 C197 110.4(3)
O8 P2 C199 112.4(3)
O8 P2 C201 111.1(3)
C197 P2 C199 107.4(4)
C197 P2 C201 108.3(4)
C199 P2 C201 107.1(4)
O5 Al2 O8 110.1(2)
O6 Al2 O5 109.3(2)
O6 Al2 O8 109.6(2)
O7 Al2 O5 112.0(2)
O7 Al2 O6 112.8(3)
O7 Al2 O8 102.9(3)
C5 O5 Al2 165.8(4)
C6 O6 Al2 159.9(5)
C7 O7 Al2 169.3(5)
P2 O8 Al2 169.8(3)
O5 C5 C105 114.2(6)
O5 C5 C110 107.9(5)
O5 C5 C120 106.6(5)
C105 C5 C110 102.9(5)
C105 C5 C120 112.1(5)
C120 C5 C110 113.0(5)
O6 C6 C130 108.3(5)
O6 C6 C140 107.1(5)
O6 C6 C150 112.7(5)
C140 C6 C130 114.5(5)
C140 C6 C150 112.2(5)
C150 C6 C130 102.1(5)
O7 C7 C160 109.1(5)
O7 C7 C170 106.9(5)
O7 C7 C180 109.5(5)
C170 C7 C160 111.3(5)
C170 C7 C180 110.9(6)
C180 C7 C160 109.1(5)
F101 C100 C101 115.2(6)
F101 C100 C105 122.0(6)
C101 C100 C105 122.8(7)
F102 C101 C100 119.9(7)
F102 C101 C102 120.0(6)
C100 C101 C102 120.1(7)
F103 C102 C101 119.9(7)
F103 C102 C103 120.7(7)
C103 C102 C101 119.3(7)
F104 C103 C102 120.2(7)
F104 C103 C104 120.1(7)
C104 C103 C102 119.7(7)
F105 C104 C103 117.9(7)
F105 C104 C105 118.9(6)
C103 C104 C105 123.1(7)
C100 C105 C5 125.4(6)
C100 C105 C104 114.9(6)
C104 C105 C5 119.5(6)
C111 C110 C5 116.5(6)
C115 C110 C5 128.5(6)
C115 C110 C111 114.9(6)
F111 C111 C110 120.4(6)
F111 C111 C112 116.1(6)
C112 C111 C110 123.4(6)
F112 C112 C111 119.4(6)
F112 C112 C113 120.8(6)
C113 C112 C111 119.8(6)
F113 C113 C112 120.4(7)
F113 C113 C114 120.6(7)
C114 C113 C112 118.9(6)
F114 C114 C113 119.7(7)
F114 C114 C115 119.5(7)
C113 C114 C115 120.8(7)
F115 C115 C110 122.1(6)
F115 C115 C114 115.7(6)
C110 C115 C114 122.2(6)
C121 C120 C5 118.9(6)
C121 C120 C125 114.6(7)
C125 C120 C5 126.0(7)
F121 C121 C120 119.4(6)
F121 C121 C122 115.5(7)
C120 C121 C122 125.1(8)
F122 C122 C121 120.7(8)
F122 C122 C123 120.8(7)
C123 C122 C121 118.4(8)
F123 C123 C122 121.0(10)
F123 C123 C124 119.8(9)
C122 C123 C124 119.2(7)
F124 C124 C123 120.1(8)
F124 C124 C125 119.9(9)
C125 C124 C123 120.1(8)
F125 C125 C120 123.1(7)
F125 C125 C124 114.4(7)
C124 C125 C120 122.5(8)
C131 C130 C6 127.3(6)
C135 C130 C6 117.2(6)
C135 C130 C131 115.4(6)
F131 C131 C130 122.0(6)
F131 C131 C132 115.7(6)
C132 C131 C130 122.4(6)
F132 C132 C131 120.1(6)
F132 C132 C133 120.2(6)
C133 C132 C131 119.7(6)
F133 C133 C132 120.6(6)
F133 C133 C134 119.8(6)
C134 C133 C132 119.5(6)
F134 C134 C133 120.5(6)
F134 C134 C135 119.5(6)
C133 C134 C135 119.9(6)
F135 C135 C130 120.8(6)
F135 C135 C134 116.2(6)
C134 C135 C130 123.0(6)
C141 C140 C6 123.4(6)
C141 C140 C145 115.3(6)
C145 C140 C6 120.9(6)
F141 C141 C140 122.8(6)
F141 C141 C142 115.4(6)
C142 C141 C140 121.8(7)
F142 C142 C141 119.2(7)
F142 C142 C143 120.6(7)
C143 C142 C141 120.1(7)
F143 C143 C142 120.3(7)
F143 C143 C144 119.7(7)
C142 C143 C144 120.0(7)
F144 C144 C143 120.7(7)
F144 C144 C145 120.9(7)
C145 C144 C143 118.3(7)
F145 C145 C140 118.7(6)
F145 C145 C144 117.0(6)
C144 C145 C140 124.4(6)
C151 C150 C6 125.9(6)
C151 C150 C155 113.7(6)
C155 C150 C6 120.5(6)
F151 C151 C150 121.5(6)
F151 C151 C152 115.2(6)
C150 C151 C152 123.3(6)
F152 C152 C151 119.5(7)
F152 C152 C153 120.4(7)
C153 C152 C151 120.0(7)
F153 C153 C152 121.2(7)
F153 C153 C154 118.7(7)
C152 C153 C154 120.0(7)
F154 C154 C153 120.7(6)
F154 C154 C155 121.1(7)
C155 C154 C153 118.2(7)
F155 C155 C150 118.2(6)
F155 C155 C154 117.1(6)
C154 C155 C150 124.7(7)
C161 C160 C7 118.4(6)
C165 C160 C7 126.8(6)
C165 C160 C161 114.8(6)
F161 C161 C160 120.9(6)
F161 C161 C162 116.3(6)
C162 C161 C160 122.7(6)
F162 C162 C161 120.3(7)
F162 C162 C163 120.0(7)
C163 C162 C161 119.7(6)
F163 C163 C162 120.1(7)
F163 C163 C164 120.9(7)
C164 C163 C162 119.0(7)
F164 C164 C163 120.4(7)
F164 C164 C165 119.1(7)
C163 C164 C165 120.5(7)
F165 C165 C160 120.9(6)
F165 C165 C164 115.9(6)
C164 C165 C160 123.2(7)
C171 C170 C7 127.6(6)
C175 C170 C7 117.3(6)
C175 C170 C171 115.0(6)
F171 C171 C170 122.4(6)
F171 C171 C172 115.1(6)
C172 C171 C170 122.5(7)
F172 C172 C171 120.3(7)
F172 C172 C173 119.6(6)
C173 C172 C171 120.1(7)
F173 C173 C172 120.6(7)
F173 C173 C174 119.7(7)
C172 C173 C174 119.7(7)
F174 C174 C173 119.9(7)
F174 C174 C175 121.1(7)
C175 C174 C173 118.8(7)
F175 C175 C170 120.0(6)
F175 C175 C174 116.1(7)
C174 C175 C170 123.8(7)
C181 C180 C7 123.5(6)
C185 C180 C7 120.4(6)
C185 C180 C181 115.9(6)
F181 C181 C180 122.9(6)
F181 C181 C182 116.4(6)
C182 C181 C180 120.7(6)
F182 C182 C181 118.6(6)
F182 C182 C183 119.8(7)
C183 C182 C181 121.5(7)
F183 C183 C182 120.5(7)
F183 C183 C184 121.7(7)
C182 C183 C184 117.8(7)
F184 C184 C183 119.1(7)
F184 C184 C185 119.8(7)
C185 C184 C183 121.1(7)
F185 C185 C180 120.8(7)
F185 C185 C184 116.3(6)
C184 C185 C180 122.8(7)
P2 C197 H19P 108.7
P2 C197 H19Q 108.7
H19P C197 H19Q 107.6
C198 C197 P2 114.3(6)
C198 C197 H19P 108.7
C198 C197 H19Q 108.7
C197 C198 H19R 109.5
C197 C198 H19S 109.5
C197 C198 H19T 109.5
H19R C198 H19S 109.5
H19R C198 H19T 109.5
H19S C198 H19T 109.5
P2 C199 H19U 108.6
P2 C199 H19V 108.6
H19U C199 H19V 107.5
C200 C199 P2 114.8(5)
C200 C199 H19U 108.6
C200 C199 H19V 108.6
C199 C200 H20A 109.5
C199 C200 H20B 109.5
C199 C200 H20C 109.5
H20A C200 H20B 109.5
H20A C200 H20C 109.5
H20B C200 H20C 109.5
P2 C201 H20D 108.9
P2 C201 H20E 108.9
H20D C201 H20E 107.7
C202 C201 P2 113.4(6)
C202 C201 H20D 108.9
C202 C201 H20E 108.9
C201 C202 H20F 109.5
C201 C202 H20G 109.5
C201 C202 H20H 109.5
H20F C202 H20G 109.5
H20F C202 H20H 109.5
H20G C202 H20H 109.5

loop_
_geom_bond_atom_site_label_1
_geom_bond_atom_site_label_2
_geom_bond_distance
P1 O4 1.525(5)
P1 C190 1.812(7)
P1 C192 1.824(8)
P1 C195 1.780(8)
Al1 O1 1.717(5)
Al1 O2 1.724(5)
Al1 O3 1.712(5)
Al1 O4 1.783(5)
F11 C11 1.353(8)
F12 C12 1.330(9)
F13 C13 1.335(9)
F14 C14 1.343(9)
F15 C15 1.338(8)
F21 C21 1.350(8)
F22 C22 1.330(8)
F23 C23 1.350(8)
F24 C24 1.343(9)
F25 C25 1.340(8)
F31 C31 1.334(9)
F32 C32 1.329(9)
F33 C33 1.345(9)
F34 C34 1.342(9)
F35 C35 1.339(9)
F41 C41 1.337(8)
F42 C42 1.350(9)
F43 C43 1.338(8)
F44 C44 1.336(8)
F45 C45 1.334(8)
F51 C51 1.318(10)
F52 C52 1.336(10)
F53 C53 1.341(9)
F54 C54 1.336(10)
F55 C55 1.352(9)
F61 C61 1.352(8)
F62 C62 1.334(8)
F63 C63 1.349(8)
F64 C64 1.337(8)
F65 C65 1.343(8)
F71 C71 1.352(9)
F72 C72 1.340(10)
F73 C73 1.353(9)
F74 C74 1.346(11)
F75 C75 1.334(10)
F81 C81 1.353(8)
F82 C82 1.348(8)
F83 C83 1.328(8)
F84 C84 1.336(8)
F85 C85 1.347(8)
F91 C91 1.347(8)
F92 C92 1.352(8)
F93 C93 1.338(8)
F94 C94 1.334(8)
F95 C95 1.344(8)
O1 C1 1.385(8)
O2 C2 1.365(8)
O3 C3 1.370(8)
C1 C10 1.572(10)
C1 C20 1.549(9)
C1 C30 1.551(9)
C2 C40 1.569(9)
C2 C50 1.545(10)
C2 C60 1.559(9)
C3 C70 1.553(9)
C3 C80 1.552(9)
C3 C90 1.555(9)
C10 C11 1.389(10)
C10 C15 1.381(10)
C11 C12 1.372(10)
C12 C13 1.391(11)
C13 C14 1.377(11)
C14 C15 1.375(10)
C20 C21 1.396(9)
C20 C25 1.392(10)
C21 C22 1.375(10)
C22 C23 1.387(11)
C23 C24 1.366(11)
C24 C25 1.389(10)
C30 C31 1.394(10)
C30 C35 1.396(10)
C31 C32 1.395(11)
C32 C33 1.363(13)
C33 C34 1.397(12)
C34 C35 1.377(10)
C40 C41 1.398(10)
C40 C45 1.381(9)
C41 C42 1.374(11)
C42 C43 1.351(11)
C43 C44 1.371(11)
C44 C45 1.384(9)
C50 C51 1.418(11)
C50 C55 1.369(11)
C51 C52 1.398(10)
C52 C53 1.363(13)
C53 C54 1.380(13)
C54 C55 1.386(11)
C60 C61 1.379(10)
C60 C65 1.381(10)
C61 C62 1.388(10)
C62 C63 1.371(11)
C63 C64 1.366(11)
C64 C65 1.400(10)
C70 C71 1.385(11)
C70 C75 1.393(11)
C71 C72 1.378(11)
C72 C73 1.362(14)
C73 C74 1.376(14)
C74 C75 1.391(10)
C80 C81 1.382(10)
C80 C85 1.400(9)
C81 C82 1.362(9)
C82 C83 1.389(10)
C83 C84 1.359(10)
C84 C85 1.371(10)
C90 C91 1.402(9)
C90 C95 1.391(9)
C91 C92 1.379(10)
C92 C93 1.363(10)
C93 C94 1.384(11)
C94 C95 1.381(10)
C190 H19A 0.9900
C190 H19B 0.9900
C190 C191 1.549(10)
C191 H19C 0.9800
C191 H19D 0.9800
C191 H19E 0.9800
C192 H19F 0.9900
C192 H19G 0.9900
C192 C194 1.496(12)
C194 H19H 0.9800
C194 H19I 0.9800
C194 H19J 0.9800
C195 H19K 0.9900
C195 H19L 0.9900
C195 C196 1.533(11)
C196 H19M 0.9800
C196 H19N 0.9800
C196 H19O 0.9800
P2 O8 1.518(5)
P2 C197 1.792(8)
P2 C199 1.793(7)
P2 C201 1.804(8)
Al2 O5 1.723(5)
Al2 O6 1.711(5)
Al2 O7 1.706(5)
Al2 O8 1.789(5)
F101 C100 1.339(8)
F102 C101 1.342(9)
F103 C102 1.348(8)
F104 C103 1.336(9)
F105 C104 1.335(8)
F111 C111 1.345(8)
F112 C112 1.337(8)
F113 C113 1.330(8)
F114 C114 1.341(8)
F115 C115 1.339(8)
F121 C121 1.350(9)
F122 C122 1.327(10)
F123 C123 1.342(9)
F124 C124 1.347(10)
F125 C125 1.353(9)
F131 C131 1.338(7)
F132 C132 1.328(8)
F133 C133 1.347(8)
F134 C134 1.353(8)
F135 C135 1.351(8)
F141 C141 1.335(8)
F142 C142 1.335(9)
F143 C143 1.340(8)
F144 C144 1.331(8)
F145 C145 1.348(8)
F151 C151 1.351(8)
F152 C152 1.344(9)
F153 C153 1.336(8)
F154 C154 1.333(8)
F155 C155 1.353(8)
F161 C161 1.345(8)
F162 C162 1.347(8)
F163 C163 1.340(8)
F164 C164 1.354(8)
F165 C165 1.353(8)
F171 C171 1.336(8)
F172 C172 1.338(8)
F173 C173 1.345(8)
F174 C174 1.348(9)
F175 C175 1.340(8)
F181 C181 1.316(8)
F182 C182 1.357(8)
F183 C183 1.329(9)
F184 C184 1.345(9)
F185 C185 1.339(8)
O5 C5 1.363(8)
O6 C6 1.378(8)
O7 C7 1.375(8)
C5 C105 1.547(9)
C5 C110 1.559(9)
C5 C120 1.559(9)
C6 C130 1.571(9)
C6 C140 1.546(9)
C6 C150 1.549(9)
C7 C160 1.564(9)
C7 C170 1.538(9)
C7 C180 1.550(9)
C100 C101 1.376(10)
C100 C105 1.386(10)
C101 C102 1.378(11)
C102 C103 1.374(12)
C103 C104 1.370(11)
C104 C105 1.407(10)
C110 C111 1.395(9)
C110 C115 1.386(10)
C111 C112 1.387(10)
C112 C113 1.369(11)
C113 C114 1.366(11)
C114 C115 1.397(10)
C120 C121 1.370(11)
C120 C125 1.389(10)
C121 C122 1.386(10)
C122 C123 1.364(14)
C123 C124 1.391(14)
C124 C125 1.381(11)
C130 C131 1.401(9)
C130 C135 1.381(9)
C131 C132 1.382(9)
C132 C133 1.374(10)
C133 C134 1.371(10)
C134 C135 1.377(9)
C140 C141 1.388(10)
C140 C145 1.393(9)
C141 C142 1.388(10)
C142 C143 1.368(11)
C143 C144 1.386(11)
C144 C145 1.361(10)
C150 C151 1.379(10)
C150 C155 1.405(9)
C151 C152 1.397(10)
C152 C153 1.351(11)
C153 C154 1.387(11)
C154 C155 1.372(10)
C160 C161 1.390(10)
C160 C165 1.385(10)
C161 C162 1.380(10)
C162 C163 1.378(11)
C163 C164 1.355(11)
C164 C165 1.369(10)
C170 C171 1.393(10)
C170 C175 1.390(10)
C171 C172 1.382(10)
C172 C173 1.363(11)
C173 C174 1.389(11)
C174 C175 1.371(10)
C180 C181 1.406(9)
C180 C185 1.391(10)
C181 C182 1.398(10)
C182 C183 1.375(11)
C183 C184 1.381(11)
C184 C185 1.368(11)
C197 H19P 0.9900
C197 H19Q 0.9900
C197 C198 1.521(11)
C198 H19R 0.9800
C198 H19S 0.9800
C198 H19T 0.9800
C199 H19U 0.9900
C199 H19V 0.9900
C199 C200 1.539(11)
C200 H20A 0.9800
C200 H20B 0.9800
C200 H20C 0.9800
C201 H20D 0.9900
C201 H20E 0.9900
C201 C202 1.540(11)
C202 H20F 0.9800
C202 H20G 0.9800
C202 H20H 0.9800

loop_
_geom_torsion_atom_site_label_1
_geom_torsion_atom_site_label_2
_geom_torsion_atom_site_label_3
_geom_torsion_atom_site_label_4
_geom_torsion
Al1 O1 C1 C10 -57.2(13)
Al1 O1 C1 C20 -171.5(8)
Al1 O1 C1 C30 67.3(13)
Al1 O2 C2 C40 174.4(9)
Al1 O2 C2 C50 -69.2(13)
Al1 O2 C2 C60 54.3(14)
Al1 O3 C3 C70 95(2)
Al1 O3 C3 C80 -28(3)
Al1 O3 C3 C90 -142(2)
F11 C11 C12 F12 0.8(10)
F11 C11 C12 C13 -179.5(6)
F12 C12 C13 F13 2.1(11)
F12 C12 C13 C14 -178.0(7)
F13 C13 C14 F14 0.0(11)
F13 C13 C14 C15 -179.8(7)
F14 C14 C15 F15 -4.4(10)
F14 C14 C15 C10 175.1(6)
F21 C21 C22 F22 -0.2(10)
F21 C21 C22 C23 176.3(6)
F22 C22 C23 F23 -0.3(11)
F22 C22 C23 C24 177.4(7)
F23 C23 C24 F24 -1.5(11)
F23 C23 C24 C25 178.6(7)
F24 C24 C25 F25 -1.8(10)
F24 C24 C25 C20 178.5(6)
F31 C31 C32 F32 1.6(11)
F31 C31 C32 C33 -177.2(7)
F32 C32 C33 F33 -1.3(13)
F32 C32 C33 C34 -178.7(7)
F33 C33 C34 F34 4.5(12)
F33 C33 C34 C35 -177.5(7)
F34 C34 C35 F35 -1.5(10)
F34 C34 C35 C30 177.2(7)
F41 C41 C42 F42 2.2(11)
F41 C41 C42 C43 -179.1(7)
F42 C42 C43 F43 0.0(11)
F42 C42 C43 C44 179.8(7)
F43 C43 C44 F44 1.5(10)
F43 C43 C44 C45 179.9(6)
F44 C44 C45 F45 -5.3(10)
F44 C44 C45 C40 176.0(6)
F51 C51 C52 F52 -0.5(10)
F51 C51 C52 C53 -176.9(7)
F52 C52 C53 F53 2.5(11)
F52 C52 C53 C54 -176.5(7)
F53 C53 C54 F54 0.6(11)
F53 C53 C54 C55 -178.0(7)
F54 C54 C55 F55 -2.6(10)
F54 C54 C55 C50 -178.9(7)
F61 C61 C62 F62 0.4(10)
F61 C61 C62 C63 -178.4(6)
F62 C62 C63 F63 1.6(11)
F62 C62 C63 C64 178.4(7)
F63 C63 C64 F64 -1.6(10)
F63 C63 C64 C65 178.8(6)
F64 C64 C65 F65 4.4(10)
F64 C64 C65 C60 -179.7(6)
F71 C71 C72 F72 -0.6(10)
F71 C71 C72 C73 -179.6(7)
F72 C72 C73 F73 1.6(12)
F72 C72 C73 C74 -179.0(7)
F73 C73 C74 F74 -2.9(12)
F73 C73 C74 C75 178.8(7)
F74 C74 C75 F75 -0.4(11)
F74 C74 C75 C70 -179.9(7)
F81 C81 C82 F82 0.3(9)
F81 C81 C82 C83 179.4(6)
F82 C82 C83 F83 -1.7(10)
F82 C82 C83 C84 177.4(6)
F83 C83 C84 F84 0.1(11)
F83 C83 C84 C85 -179.1(7)
F84 C84 C85 F85 2.2(10)
F84 C84 C85 C80 -178.5(6)
F91 C91 C92 F92 2.8(9)
F91 C91 C92 C93 -177.3(6)
F92 C92 C93 F93 1.3(10)
F92 C92 C93 C94 177.9(6)
F93 C93 C94 F94 -1.6(11)
F93 C93 C94 C95 178.8(6)
F94 C94 C95 F95 -3.4(10)
F94 C94 C95 C90 177.7(6)
O1 Al1 O2 C2 -64.0(12)
O1 Al1 O3 C3 -56(3)
O1 Al1 O4 P1 -160.2(9)
O1 C1 C10 C11 -55.0(8)
O1 C1 C10 C15 125.6(7)
O1 C1 C20 C21 175.9(6)
O1 C1 C20 C25 -2.3(9)
O1 C1 C30 C31 108.5(7)
O1 C1 C30 C35 -63.8(8)
O2 Al1 O1 C1 -91.6(11)
O2 Al1 O3 C3 179(2)
O2 Al1 O4 P1 -41.4(10)
O2 C2 C40 C41 -23.7(9)
O2 C2 C40 C45 154.9(6)
O2 C2 C50 C51 -50.9(8)
O2 C2 C50 C55 134.5(7)
O2 C2 C60 C61 121.1(7)
O2 C2 C60 C65 -57.7(8)
O3 Al1 O1 C1 143.8(11)
O3 Al1 O2 C2 60.3(12)
O3 Al1 O4 P1 76.4(10)
O3 C3 C70 C71 64.5(8)
O3 C3 C70 C75 -103.3(8)
O3 C3 C80 C81 3.4(9)
O3 C3 C80 C85 -171.4(6)
O3 C3 C90 C91 -136.3(7)
O3 C3 C90 C95 49.8(8)
O4 P1 C190 C191 -177.3(5)
O4 P1 C192 C194 144.1(6)
O4 P1 C195 C196 69.3(6)
O4 Al1 O1 C1 21.3(12)
O4 Al1 O2 C2 176.5(12)
O4 Al1 O3 C3 68(3)
C1 C10 C11 F11 -4.5(9)
C1 C10 C11 C12 176.3(6)
C1 C10 C15 F15 5.7(11)
C1 C10 C15 C14 -173.8(6)
C1 C20 C21 F21 4.6(9)
C1 C20 C21 C22 -176.9(7)
C1 C20 C25 F25 -0.9(11)
C1 C20 C25 C24 178.7(7)
C1 C30 C31 F31 3.6(11)
C1 C30 C31 C32 -174.1(7)
C1 C30 C35 F35 -6.6(9)
C1 C30 C35 C34 174.7(7)
C2 C40 C41 F41 -4.4(11)
C2 C40 C41 C42 176.6(7)
C2 C40 C45 F45 5.9(10)
C2 C40 C45 C44 -175.4(6)
C2 C50 C51 F51 1.8(10)
C2 C50 C51 C52 -173.4(6)
C2 C50 C55 F55 -2.5(11)
C2 C50 C55 C54 173.6(7)
C2 C60 C61 F61 1.4(11)
C2 C60 C61 C62 -178.8(7)
C2 C60 C65 F65 -6.1(9)
C2 C60 C65 C64 178.1(6)
C3 C70 C71 F71 8.9(10)
C3 C70 C71 C72 -173.8(6)
C3 C70 C75 F75 -7.1(11)
C3 C70 C75 C74 172.4(7)
C3 C80 C81 F81 7.7(10)
C3 C80 C81 C82 -172.0(6)
C3 C80 C85 F85 -8.4(9)
C3 C80 C85 C84 172.3(6)
C3 C90 C91 F91 2.9(10)
C3 C90 C91 C92 -176.7(6)
C3 C90 C95 F95 -1.2(9)
C3 C90 C95 C94 177.6(6)
C10 C1 C20 C21 58.5(7)
C10 C1 C20 C25 -119.7(7)
C10 C1 C30 C31 -130.5(7)
C10 C1 C30 C35 57.2(8)
C10 C11 C12 F12 -179.9(7)
C10 C11 C12 C13 -0.2(11)
C11 C10 C15 F15 -173.7(6)
C11 C10 C15 C14 6.9(10)
C11 C12 C13 F13 -177.7(7)
C11 C12 C13 C14 2.3(11)
C12 C13 C14 F14 -179.9(7)
C12 C13 C14 C15 0.3(11)
C13 C14 C15 F15 175.4(6)
C13 C14 C15 C10 -5.2(11)
C15 C10 C11 F11 175.0(6)
C15 C10 C11 C12 -4.3(10)
C20 C1 C10 C11 64.2(7)
C20 C1 C10 C15 -115.1(7)
C20 C1 C30 C31 -13.4(9)
C20 C1 C30 C35 174.2(6)
C20 C21 C22 F22 -178.6(6)
C20 C21 C22 C23 -2.1(11)
C21 C20 C25 F25 -179.3(6)
C21 C20 C25 C24 0.4(10)
C21 C22 C23 F23 -176.8(7)
C21 C22 C23 C24 0.8(11)
C22 C23 C24 F24 -179.1(7)
C22 C23 C24 C25 0.9(12)
C23 C24 C25 F25 178.1(7)
C23 C24 C25 C20 -1.6(11)
C25 C20 C21 F21 -176.9(6)
C25 C20 C21 C22 1.5(10)
C30 C1 C10 C11 -174.9(6)
C30 C1 C10 C15 5.8(10)
C30 C1 C20 C21 -65.0(8)
C30 C1 C20 C25 116.8(7)
C30 C31 C32 F32 179.5(7)
C30 C31 C32 C33 0.7(12)
C31 C30 C35 F35 -179.8(6)
C31 C30 C35 C34 1.5(10)
C31 C32 C33 F33 177.5(7)
C31 C32 C33 C34 0.1(12)
C32 C33 C34 F34 -178.1(7)
C32 C33 C34 C35 -0.1(12)
C33 C34 C35 F35 -179.6(7)
C33 C34 C35 C30 -0.8(12)
C35 C30 C31 F31 176.3(6)
C35 C30 C31 C32 -1.4(10)
C40 C2 C50 C51 66.7(7)
C40 C2 C50 C55 -108.0(8)
C40 C2 C60 C61 2.1(9)
C40 C2 C60 C65 -176.7(6)
C40 C41 C42 F42 -178.8(7)
C40 C41 C42 C43 0.0(12)
C41 C40 C45 F45 -175.3(6)
C41 C40 C45 C44 3.3(10)
C41 C42 C43 F43 -178.8(7)
C41 C42 C43 C44 1.1(12)
C42 C43 C44 F44 -178.4(7)
C42 C43 C44 C45 0.1(11)
C43 C44 C45 F45 176.3(6)
C43 C44 C45 C40 -2.4(11)
C45 C40 C41 F41 176.9(7)
C45 C40 C41 C42 -2.1(11)
C50 C2 C40 C41 -142.1(7)
C50 C2 C40 C45 36.5(9)
C50 C2 C60 C61 -117.1(7)
C50 C2 C60 C65 64.1(8)
C50 C51 C52 F52 175.0(6)
C50 C51 C52 C53 -1.4(11)
C51 C50 C55 F55 -177.3(6)
C51 C50 C55 C54 -1.1(10)
C51 C52 C53 F53 178.9(7)
C51 C52 C53 C54 -0.2(12)
C52 C53 C54 F54 179.6(7)
C52 C53 C54 C55 1.0(12)
C53 C54 C55 F55 176.0(7)
C53 C54 C55 C50 -0.3(11)
C55 C50 C51 F51 177.2(6)
C55 C50 C51 C52 2.0(10)
C60 C2 C40 C41 95.3(8)
C60 C2 C40 C45 -86.1(8)
C60 C2 C50 C51 -172.0(6)
C60 C2 C50 C55 13.4(10)
C60 C61 C62 F62 -179.3(6)
C60 C61 C62 C63 1.9(11)
C61 C60 C65 F65 174.9(6)
C61 C60 C65 C64 -0.8(10)
C61 C62 C63 F63 -179.6(6)
C61 C62 C63 C64 -2.9(11)
C62 C63 C64 F64 -178.4(6)
C62 C63 C64 C65 2.0(11)
C63 C64 C65 F65 -176.0(6)
C63 C64 C65 C60 -0.1(11)
C65 C60 C61 F61 -179.7(6)
C65 C60 C61 C62 0.0(10)
C70 C3 C80 C81 -117.9(7)
C70 C3 C80 C85 67.3(8)
C70 C3 C90 C91 -17.8(9)
C70 C3 C90 C95 168.2(6)
C70 C71 C72 F72 -178.0(7)
C70 C71 C72 C73 3.1(11)
C71 C70 C75 F75 -175.2(6)
C71 C70 C75 C74 4.3(11)
C71 C72 C73 F73 -179.5(7)
C71 C72 C73 C74 -0.1(12)
C72 C73 C74 F74 177.7(7)
C72 C73 C74 C75 -0.6(12)
C73 C74 C75 F75 177.9(7)
C73 C74 C75 C70 -1.6(12)
C75 C70 C71 F71 177.6(6)
C75 C70 C71 C72 -5.1(10)
C80 C3 C70 C71 -170.3(6)
C80 C3 C70 C75 22.0(9)
C80 C3 C90 C91 102.7(7)
C80 C3 C90 C95 -71.2(7)
C80 C81 C82 F82 -179.9(6)
C80 C81 C82 C83 -0.8(11)
C81 C80 C85 F85 176.2(6)
C81 C80 C85 C84 -3.0(10)
C81 C82 C83 F83 179.1(6)
C81 C82 C83 C84 -1.8(11)
C82 C83 C84 F84 -179.0(6)
C82 C83 C84 C85 1.8(11)
C83 C84 C85 F85 -178.6(6)
C83 C84 C85 C80 0.7(11)
C85 C80 C81 F81 -177.2(6)
C85 C80 C81 C82 3.1(10)
C90 C3 C70 C71 -54.6(8)
C90 C3 C70 C75 137.6(7)
C90 C3 C80 C81 120.4(7)
C90 C3 C80 C85 -54.5(7)
C90 C91 C92 F92 -177.6(6)
C90 C91 C92 C93 2.4(11)
C91 C90 C95 F95 -176.0(6)
C91 C90 C95 C94 2.9(10)
C91 C92 C93 F93 -178.6(6)
C91 C92 C93 C94 -2.0(11)
C92 C93 C94 F94 -178.3(6)
C92 C93 C94 C95 2.1(11)
C93 C94 C95 F95 176.2(6)
C93 C94 C95 C90 -2.7(11)
C95 C90 C91 F91 177.0(6)
C95 C90 C91 C92 -2.6(9)
C190 P1 O4 Al1 -109.3(9)
C190 P1 C192 C194 -95.0(7)
C190 P1 C195 C196 -50.9(7)
C192 P1 O4 Al1 10.6(10)
C192 P1 C190 C191 62.1(7)
C192 P1 C195 C196 -168.8(6)
C195 P1 O4 Al1 132.6(9)
C195 P1 C190 C191 -56.8(6)
C195 P1 C192 C194 21.8(8)
Al2 O5 C5 C105 -52(2)
Al2 O5 C5 C110 -165.6(16)
Al2 O5 C5 C120 73(2)
Al2 O6 C6 C130 -119.6(12)
Al2 O6 C6 C140 4.4(15)
Al2 O6 C6 C150 128.2(11)
Al2 O7 C7 C160 9(3)
Al2 O7 C7 C170 129(3)
Al2 O7 C7 C180 -111(3)
F101 C100 C101 F102 0.4(9)
F101 C100 C101 C102 -178.4(6)
F101 C100 C105 C5 3.9(10)
F101 C100 C105 C104 179.3(6)
F102 C101 C102 F103 0.7(10)
F102 C101 C102 C103 178.8(6)
F103 C102 C103 F104 -0.6(11)
F103 C102 C103 C104 -179.3(6)
F104 C103 C104 F105 3.0(10)
F104 C103 C104 C105 179.4(6)
F105 C104 C105 C5 -7.2(9)
F105 C104 C105 C100 177.1(6)
F111 C111 C112 F112 -2.0(9)
F111 C111 C112 C113 177.1(6)
F112 C112 C113 F113 -2.3(11)
F112 C112 C113 C114 179.1(7)
F113 C113 C114 F114 -0.9(12)
F113 C113 C114 C115 -179.1(7)
F114 C114 C115 F115 3.2(10)
F114 C114 C115 C110 -178.0(7)
F121 C121 C122 F122 -1.9(10)
F121 C121 C122 C123 177.0(7)
F122 C122 C123 F123 -0.3(12)
F122 C122 C123 C124 -179.1(8)
F123 C123 C124 F124 0.4(13)
F123 C123 C124 C125 -178.9(8)
F124 C124 C125 F125 -1.3(11)
F124 C124 C125 C120 178.7(7)
F131 C131 C132 F132 -1.8(9)
F131 C131 C132 C133 178.9(6)
F132 C132 C133 F133 0.4(10)
F132 C132 C133 C134 177.7(6)
F133 C133 C134 F134 1.3(10)
F133 C133 C134 C135 179.6(6)
F134 C134 C135 F135 3.0(9)
F134 C134 C135 C130 179.8(6)
F141 C141 C142 F142 2.3(10)
F141 C141 C142 C143 -177.4(7)
F142 C142 C143 F143 -1.1(11)
F142 C142 C143 C144 179.3(7)
F143 C143 C144 F144 -0.4(11)
F143 C143 C144 C145 -177.8(6)
F144 C144 C145 F145 -1.5(10)
F144 C144 C145 C140 179.6(6)
F151 C151 C152 F152 -2.5(10)
F151 C151 C152 C153 -179.5(6)
F152 C152 C153 F153 0.8(11)
F152 C152 C153 C154 -176.4(7)
F153 C153 C154 F154 1.7(11)
F153 C153 C154 C155 -177.0(7)
F154 C154 C155 F155 -1.3(11)
F154 C154 C155 C150 179.4(7)
F161 C161 C162 F162 0.2(10)
F161 C161 C162 C163 179.0(6)
F162 C162 C163 F163 1.8(10)
F162 C162 C163 C164 -178.4(7)
F163 C163 C164 F164 -1.0(11)
F163 C163 C164 C165 -179.9(7)
F164 C164 C165 F165 -3.8(11)
F164 C164 C165 C160 177.8(7)
F171 C171 C172 F172 0.4(10)
F171 C171 C172 C173 177.8(6)
F172 C172 C173 F173 -0.9(10)
F172 C172 C173 C174 177.6(6)
F173 C173 C174 F174 2.0(11)
F173 C173 C174 C175 178.5(7)
F174 C174 C175 F175 0.8(10)
F174 C174 C175 C170 177.4(6)
F181 C181 C182 F182 -1.3(9)
F181 C181 C182 C183 175.9(6)
F182 C182 C183 F183 -1.9(11)
F182 C182 C183 C184 179.1(7)
F183 C183 C184 F184 1.3(12)
F183 C183 C184 C185 -179.7(7)
F184 C184 C185 F185 3.2(11)
F184 C184 C185 C180 -179.4(7)
O5 Al2 O6 C6 -176.4(12)
O5 Al2 O7 C7 -19(3)
O5 Al2 O8 P2 17(2)
O5 C5 C105 C100 1.2(9)
O5 C5 C105 C104 -174.1(6)
O5 C5 C110 C111 52.1(8)
O5 C5 C110 C115 -132.2(7)
O5 C5 C120 C121 60.2(8)
O5 C5 C120 C125 -111.3(7)
O6 Al2 O5 C5 -13.2(19)
O6 Al2 O7 C7 -143(3)
O6 Al2 O8 P2 137(2)
O6 C6 C130 C131 136.0(6)
O6 C6 C130 C135 -48.2(7)
O6 C6 C140 C141 100.1(7)
O6 C6 C140 C145 -71.7(7)
O6 C6 C150 C151 -0.9(9)
O6 C6 C150 C155 177.3(6)
O7 Al2 O5 C5 -138.9(18)
O7 Al2 O6 C6 -51.2(13)
O7 Al2 O8 P2 -103(2)
O7 C7 C160 C161 -50.4(8)
O7 C7 C160 C165 130.1(7)
O7 C7 C170 C171 125.6(7)
O7 C7 C170 C175 -56.2(8)
O7 C7 C180 C181 147.5(6)
O7 C7 C180 C185 -38.5(9)
O8 P2 C197 C198 -179.8(6)
O8 P2 C199 C200 74.0(6)
O8 P2 C201 C202 -68.2(7)
O8 Al2 O5 C5 107.3(19)
O8 Al2 O6 C6 62.8(13)
O8 Al2 O7 C7 99(3)
C5 C110 C111 F111 -0.8(9)
C5 C110 C111 C112 175.4(6)
C5 C110 C115 F115 3.4(11)
C5 C110 C115 C114 -175.4(7)
C5 C120 C121 F121 8.7(10)
C5 C120 C121 C122 -172.2(7)
C5 C120 C125 F125 -6.3(11)
C5 C120 C125 C124 173.6(7)
C6 C130 C131 F131 0.5(10)
C6 C130 C131 C132 179.2(6)
C6 C130 C135 F135 -3.8(9)
C6 C130 C135 C134 179.6(6)
C6 C140 C141 F141 4.2(11)
C6 C140 C141 C142 -174.4(7)
C6 C140 C145 F145 -3.4(9)
C6 C140 C145 C144 175.5(6)
C6 C150 C151 F151 -3.6(10)
C6 C150 C151 C152 177.0(6)
C6 C150 C155 F155 4.6(10)
C6 C150 C155 C154 -176.1(7)
C7 C160 C161 F161 -1.5(10)
C7 C160 C161 C162 -179.1(6)
C7 C160 C165 F165 4.0(11)
C7 C160 C165 C164 -177.7(7)
C7 C170 C171 F171 1.3(11)
C7 C170 C171 C172 -179.5(6)
C7 C170 C175 F175 -4.0(9)
C7 C170 C175 C174 179.5(7)
C7 C180 C181 F181 -1.0(10)
C7 C180 C181 C182 178.9(6)
C7 C180 C185 F185 -0.6(10)
C7 C180 C185 C184 -177.9(7)
C100 C101 C102 F103 179.5(6)
C100 C101 C102 C103 -2.4(11)
C101 C100 C105 C5 -176.0(6)
C101 C100 C105 C104 -0.5(10)
C101 C102 C103 F104 -178.6(6)
C101 C102 C103 C104 2.7(11)
C102 C103 C104 F105 -178.3(6)
C102 C103 C104 C105 -1.9(11)
C103 C104 C105 C5 176.5(7)
C103 C104 C105 C100 0.8(10)
C105 C5 C110 C111 -69.1(7)
C105 C5 C110 C115 106.6(8)
C105 C5 C120 C121 -174.0(6)
C105 C5 C120 C125 14.5(9)
C105 C100 C101 F102 -179.8(6)
C105 C100 C101 C102 1.4(11)
C110 C5 C105 C100 117.9(7)
C110 C5 C105 C104 -57.3(7)
C110 C5 C120 C121 -58.2(8)
C110 C5 C120 C125 130.3(7)
C110 C111 C112 F112 -178.4(6)
C110 C111 C112 C113 0.7(11)
C111 C110 C115 F115 179.1(6)
C111 C110 C115 C114 0.4(10)
C111 C112 C113 F113 178.6(7)
C111 C112 C113 C114 0.0(11)
C112 C113 C114 F114 177.8(7)
C112 C113 C114 C115 -0.5(12)
C113 C114 C115 F115 -178.5(7)
C113 C114 C115 C110 0.3(12)
C115 C110 C111 F111 -177.2(6)
C115 C110 C111 C112 -0.9(10)
C120 C5 C105 C100 -120.3(7)
C120 C5 C105 C104 64.5(8)
C120 C5 C110 C111 169.7(6)
C120 C5 C110 C115 -14.5(10)
C120 C121 C122 F122 178.9(7)
C120 C121 C122 C123 -2.2(12)
C121 C120 C125 F125 -178.1(6)
C121 C120 C125 C124 1.8(11)
C121 C122 C123 F123 -179.1(7)
C121 C122 C123 C124 2.0(12)
C122 C123 C124 F124 179.3(8)
C122 C123 C124 C125 -0.1(13)
C123 C124 C125 F125 178.0(7)
C123 C124 C125 C120 -2.0(13)
C125 C120 C121 F121 -178.9(6)
C125 C120 C121 C122 0.2(11)
C130 C6 C140 C141 -139.8(6)
C130 C6 C140 C145 48.4(8)
C130 C6 C150 C151 -116.9(7)
C130 C6 C150 C155 61.3(7)
C130 C131 C132 F132 179.4(6)
C130 C131 C132 C133 0.1(10)
C131 C130 C135 F135 172.5(5)
C131 C130 C135 C134 -4.1(9)
C131 C132 C133 F133 179.7(6)
C131 C132 C133 C134 -2.9(10)
C132 C133 C134 F134 -176.1(6)
C132 C133 C134 C135 2.2(11)
C133 C134 C135 F135 -175.3(6)
C133 C134 C135 C130 1.4(11)
C135 C130 C131 F131 -175.4(6)
C135 C130 C131 C132 3.3(9)
C140 C6 C130 C131 16.6(9)
C140 C6 C130 C135 -167.6(6)
C140 C6 C150 C151 120.0(7)
C140 C6 C150 C155 -61.7(8)
C140 C141 C142 F142 -179.0(7)
C140 C141 C142 C143 1.3(11)
C141 C140 C145 F145 -175.7(6)
C141 C140 C145 C144 3.2(10)
C141 C142 C143 F143 178.6(7)
C141 C142 C143 C144 -1.0(11)
C142 C143 C144 F144 179.2(7)
C142 C143 C144 C145 1.8(11)
C143 C144 C145 F145 175.9(6)
C143 C144 C145 C140 -3.0(11)
C145 C140 C141 F141 176.4(6)
C145 C140 C141 C142 -2.2(10)
C150 C6 C130 C131 -104.9(7)
C150 C6 C130 C135 71.0(7)
C150 C6 C140 C141 -24.1(9)
C150 C6 C140 C145 164.1(6)
C150 C151 C152 F152 177.0(6)
C150 C151 C152 C153 -0.1(11)
C151 C150 C155 F155 -176.9(6)
C151 C150 C155 C154 2.4(10)
C151 C152 C153 F153 177.9(7)
C151 C152 C153 C154 0.7(11)
C152 C153 C154 F154 179.0(7)
C152 C153 C154 C155 0.3(11)
C153 C154 C155 F155 177.4(6)
C153 C154 C155 C150 -1.9(11)
C155 C150 C151 F151 178.0(6)
C155 C150 C151 C152 -1.4(10)
C160 C7 C170 C171 -115.3(7)
C160 C7 C170 C175 62.9(8)
C160 C7 C180 C181 28.2(9)
C160 C7 C180 C185 -157.8(6)
C160 C161 C162 F162 177.9(6)
C160 C161 C162 C163 -3.2(11)
C161 C160 C165 F165 -175.6(6)
C161 C160 C165 C164 2.8(11)
C161 C162 C163 F163 -177.0(6)
C161 C162 C163 C164 2.8(11)
C162 C163 C164 F164 179.2(7)
C162 C163 C164 C165 0.4(12)
C163 C164 C165 F165 175.1(7)
C163 C164 C165 C160 -3.3(12)
C165 C160 C161 F161 178.1(6)
C165 C160 C161 C162 0.5(10)
C170 C7 C160 C161 -168.2(6)
C170 C7 C160 C165 12.3(10)
C170 C7 C180 C181 -94.7(8)
C170 C7 C180 C185 79.3(8)
C170 C171 C172 F172 -178.8(6)
C170 C171 C172 C173 -1.4(11)
C171 C170 C175 F175 174.4(6)
C171 C170 C175 C174 -2.0(10)
C171 C172 C173 F173 -178.2(6)
C171 C172 C173 C174 0.2(11)
C172 C173 C174 F174 -176.4(7)
C172 C173 C174 C175 0.1(11)
C173 C174 C175 F175 -175.7(6)
C173 C174 C175 C170 0.9(11)
C175 C170 C171 F171 -176.9(6)
C175 C170 C171 C172 2.2(10)
C180 C7 C160 C161 69.2(8)
C180 C7 C160 C165 -110.3(8)
C180 C7 C170 C171 6.3(9)
C180 C7 C170 C175 -175.5(6)
C180 C181 C182 F182 178.8(6)
C180 C181 C182 C183 -4.0(11)
C181 C180 C185 F185 173.8(6)
C181 C180 C185 C184 -3.4(11)
C181 C182 C183 F183 -179.1(7)
C181 C182 C183 C184 1.9(11)
C182 C183 C184 F184 -179.7(7)
C182 C183 C184 C185 -0.7(12)
C183 C184 C185 F185 -175.8(7)
C183 C184 C185 C180 1.5(12)
C185 C180 C181 F181 -175.3(6)
C185 C180 C181 C182 4.6(10)
C197 P2 O8 Al2 165.3(19)
C197 P2 C199 C200 -47.5(6)
C197 P2 C201 C202 53.3(7)
C199 P2 O8 Al2 45(2)
C199 P2 C197 C198 -57.0(7)
C199 P2 C201 C202 168.8(6)
C201 P2 O8 Al2 -75(2)
C201 P2 C197 C198 58.3(7)
C201 P2 C199 C200 -163.7(6)

loop_
_smtbx_masks_void_nr
_smtbx_masks_void_average_x
_smtbx_masks_void_average_y
_smtbx_masks_void_average_z
_smtbx_masks_void_volume
_smtbx_masks_void_count_electrons
1 0.000 0.000 0.500 18.9 1.2
2 0.000 0.500 0.000 18.9 1.2
3 0.174 0.600 0.703 16.9 1.9
4 0.174 0.900 0.203 16.9 1.9
5 0.244 0.384 0.015 144.5 34.7
6 0.244 0.116 0.515 144.5 34.7
7 0.225 0.745 0.518 11.2 0.4
8 0.225 0.755 0.018 11.2 0.4
9 0.500 0.000 0.000 14.2 2.7
10 0.500 0.500 0.500 14.2 2.7
11 0.756 0.616 0.985 144.5 34.7
12 0.756 0.884 0.485 144.5 34.7
13 0.775 0.255 0.482 11.2 0.4
14 0.775 0.245 0.982 11.2 0.4
15 0.826 0.100 0.797 16.9 1.9
16 0.826 0.400 0.297 16.9 1.9
